data_7134942
loop_
_publ_author_name
'Groth, Lucie J.'
'Bockfeld, Dirk'
'Tamm, Matthias'

_publ_section_title
;
 Heavy alkali metal complexes of N-heterocyclic carbenes.
;
_journal_issue 81
_journal_name_full 'Chemical communications (Cambridge, England)'
_journal_page_first 15806
_journal_page_last 15809
_journal_paper_doi 10.1039/d5cc04534g
_journal_volume 61
_journal_year 2025
_chemical_formula_moiety 'C57 H59 B Cs F15 N2 O3'
_chemical_formula_sum 'C57 H59 B Cs F15 N2 O3'
_chemical_formula_weight 1248.78
_space_group_crystal_system monoclinic
_space_group_IT_number 14
_space_group_name_Hall '-P 2yn'
_space_group_name_H-M_alt 'P 1 21/n 1'
_atom_sites_solution_hydrogens geom
_atom_sites_solution_primary iterative
_atom_sites_solution_secondary difmap
_audit_creation_method SHELXL-2018/3
_audit_update_record
;
2025-08-06 deposited with the CCDC.	2025-09-02 downloaded from the CCDC.
;
_cell_angle_alpha 90
_cell_angle_beta 96.705(2)
_cell_angle_gamma 90
_cell_formula_units_Z 12
_cell_length_a 10.6580(2)
_cell_length_b 36.1409(7)
_cell_length_c 43.4210(9)
_cell_measurement_reflns_used 190259
_cell_measurement_temperature 100(2)
_cell_measurement_theta_max 34.0960
_cell_measurement_theta_min 2.1050
_cell_volume 16610.9(6)
_computing_cell_refinement 'CrysAlisPro 1.171.42.101a (Rigaku OD, 2023)'
_computing_data_collection 'CrysAlisPro 1.171.42.101a (Rigaku OD, 2023)'
_computing_data_reduction 'CrysAlisPro 1.171.42.101a (Rigaku OD, 2023)'
_computing_publication_material 'OLEX2 v1.3 (O. V. Dolomanov et al., J. Appl. Cryst., 2009, 42, 339-341)'
_computing_structure_refinement 'SHELXL-2018/3 (G. M. Sheldrick, Acta Cryst., 2015, C71, 3-8)'
_computing_structure_solution 'SHELXT 2018/2 (G. M. Sheldrick, Acta Cryst., 2015, A71, 3-8)'
_diffrn_ambient_environment N~2~
_diffrn_ambient_temperature 100(2)
_diffrn_detector 'Hybrid Pixel Array Detector'
_diffrn_detector_area_resol_mean 10.0000
_diffrn_detector_type HyPix
_diffrn_measured_fraction_theta_full 1.000
_diffrn_measured_fraction_theta_max 1.000
_diffrn_measurement_device 'four-circle diffractometer'
_diffrn_measurement_device_type 'XtaLAB Synergy, Single source at offset/far, HyPix'
_diffrn_measurement_method '\w scans'
_diffrn_radiation_monochromator mirror
_diffrn_radiation_probe x-ray
_diffrn_radiation_type 'Mo K\a'
_diffrn_radiation_wavelength 0.71073
_diffrn_reflns_av_R_equivalents 0.0732
_diffrn_reflns_av_unetI/netI 0.0424
_diffrn_reflns_Laue_measured_fraction_full 1.000
_diffrn_reflns_Laue_measured_fraction_max 1.000
_diffrn_reflns_limit_h_max 15
_diffrn_reflns_limit_h_min -15
_diffrn_reflns_limit_k_max 51
_diffrn_reflns_limit_k_min -51
_diffrn_reflns_limit_l_max 62
_diffrn_reflns_limit_l_min -61
_diffrn_reflns_number 523610
_diffrn_reflns_point_group_measured_fraction_full 1.000
_diffrn_reflns_point_group_measured_fraction_max 1.000
_diffrn_reflns_theta_full 25.242
_diffrn_reflns_theta_max 30.508
_diffrn_reflns_theta_min 2.034
_diffrn_source 'micro-focus sealed X-ray tube'
_diffrn_source_type 'PhotonJet (Mo) X-ray Source'
_exptl_absorpt_coefficient_mu 0.765
_exptl_absorpt_correction_T_max 1.000
_exptl_absorpt_correction_T_min 0.666
_exptl_absorpt_correction_type gaussian
_exptl_absorpt_process_details
;
CrysAlisPro 1.171.42.101a (Rigaku Oxford Diffraction, 2023)
Numerical absorption correction based on gaussian integration over
a multifaceted crystal model
Empirical absorption correction using spherical harmonics,
implemented in SCALE3 ABSPACK scaling algorithm.
;
_exptl_crystal_colour 'pale red'
_exptl_crystal_density_diffrn 1.498
_exptl_crystal_description irregular
_exptl_crystal_F_000 7608
_exptl_crystal_size_max 0.17
_exptl_crystal_size_mid 0.13
_exptl_crystal_size_min 0.12
_refine_diff_density_max 1.708
_refine_diff_density_min -1.488
_refine_diff_density_rms 0.093
_refine_ls_extinction_method none
_refine_ls_goodness_of_fit_ref 1.096
_refine_ls_hydrogen_treatment constr
_refine_ls_matrix_type full
_refine_ls_number_parameters 2378
_refine_ls_number_reflns 50693
_refine_ls_number_restraints 282
_refine_ls_restrained_S_all 1.162
_refine_ls_R_factor_all 0.0864
_refine_ls_R_factor_gt 0.0659
_refine_ls_shift/su_max 0.004
_refine_ls_shift/su_mean 0.000
_refine_ls_structure_factor_coef Fsqd
_refine_ls_weighting_details 'w=1/[\s^2^(Fo^2^)+(0.0540P)^2^+34.2720P] where P=(Fo^2^+2Fc^2^)/3'
_refine_ls_weighting_scheme calc
_refine_ls_wR_factor_gt 0.1458
_refine_ls_wR_factor_ref 0.1542
_reflns_Friedel_coverage 0.000
_reflns_number_gt 40065
_reflns_number_total 50693
_reflns_threshold_expression 'I > 2\s(I)'
_cod_data_source_file d5cc04534g2.cif
_cod_data_source_block lgr05db
_cod_depositor_comments 'Adding full bibliography for 7134934--7134942.cif.'
_cod_original_sg_symbol_H-M 'P 21/n'
_cod_database_code 7134942
_shelx_shelxl_version_number 2018/3
_shelx_space_group_comment
;
The symmetry employed for this shelxl refinement is uniquely defined
by the following loop, which should always be used as a source of
symmetry information in preference to the above space-group names.
They are only intended as comments.
;
_oxdiff_exptl_absorpt_empirical_full_min 0.859
_oxdiff_exptl_absorpt_empirical_full_max 1.215
_oxdiff_exptl_absorpt_empirical_details
;
Empirical correction (ABSPACK) includes:
- Absorption correction using spherical harmonics
- Frame scaling
- Detector area scaling
;

loop_
_space_group_symop_operation_xyz
'x, y, z'
'-x+1/2, y+1/2, -z+1/2'
'-x, -y, -z'
'x-1/2, -y-1/2, z-1/2'

loop_
_atom_site_label
_atom_site_type_symbol
_atom_site_fract_x
_atom_site_fract_y
_atom_site_fract_z
_atom_site_U_iso_or_equiv
_atom_site_adp_type
_atom_site_occupancy
_atom_site_site_symmetry_order
_atom_site_calc_flag
_atom_site_refinement_flags_posn
_atom_site_refinement_flags_adp
_atom_site_refinement_flags_occupancy
_atom_site_disorder_assembly
_atom_site_disorder_group
Cs1 Cs 0.87134(2) 0.36481(2) 0.63031(2) 0.02691(5) Uani 1 1 d . . . . .
O1 O 0.9770(3) 0.43505(8) 0.65927(7) 0.0529(8) Uani 1 1 d . . . . .
O2 O 1.1090(2) 0.33453(7) 0.66590(6) 0.0394(6) Uani 1 1 d . . . . .
O3 O 0.6526(3) 0.40642(8) 0.65883(7) 0.0455(6) Uani 1 1 d . . . . .
C46 C 1.0311(6) 0.44883(13) 0.68891(12) 0.0644(14) Uani 1 1 d . . . . .
H46E H 1.114744 0.437385 0.694936 0.077 Uiso 0.657(16) 1 calc R U P A 1
H46F H 0.975531 0.442954 0.704989 0.077 Uiso 0.657(16) 1 calc R U P A 1
H46G H 1.095140 0.431709 0.699281 0.077 Uiso 0.343(16) 1 calc R U P A 2
H46H H 0.965855 0.453987 0.702801 0.077 Uiso 0.343(16) 1 calc R U P A 2
C47 C 1.0438(8) 0.48845(16) 0.68588(14) 0.0362(16) Uani 0.657(16) 1 d . U P A 1
H47E H 1.115247 0.498248 0.700179 0.043 Uiso 0.657(16) 1 calc R U P A 1
H47F H 0.965239 0.501581 0.689421 0.043 Uiso 0.657(16) 1 calc R U P A 1
C48 C 1.0697(10) 0.4910(2) 0.65186(16) 0.054(2) Uani 0.657(16) 1 d . U P A 1
H48E H 1.149945 0.478902 0.648198 0.065 Uiso 0.657(16) 1 calc R U P A 1
H48F H 1.067959 0.516779 0.644140 0.065 Uiso 0.657(16) 1 calc R U P A 1
C49 C 0.9900(15) 0.4598(5) 0.6369(4) 0.033(3) Uani 0.343(16) 1 d . U P A 2
H49E H 0.917769 0.458270 0.620413 0.040 Uiso 0.343(16) 1 calc R U P A 2
H49F H 1.068925 0.455242 0.627579 0.040 Uiso 0.343(16) 1 calc R U P A 2
C50 C 1.1239(4) 0.30079(10) 0.68245(9) 0.0397(8) Uani 1 1 d . . . . .
H50E H 1.173259 0.282982 0.671403 0.048 Uiso 1 1 calc R U . . .
H50F H 1.040420 0.289730 0.684664 0.048 Uiso 1 1 calc R U . . .
C51 C 1.1940(5) 0.31000(12) 0.71435(12) 0.0637(14) Uani 1 1 d . . . . .
H51E H 1.139359 0.305579 0.730926 0.076 Uiso 1 1 calc R U . . .
H51F H 1.271477 0.294864 0.718590 0.076 Uiso 1 1 calc R U . . .
C52 C 1.2264(4) 0.35081(12) 0.71229(10) 0.0490(10) Uani 1 1 d . . . . .
H52E H 1.167479 0.366341 0.722699 0.059 Uiso 1 1 calc R U . . .
H52F H 1.314008 0.355791 0.721630 0.059 Uiso 1 1 calc R U . . .
C53 C 1.2117(5) 0.35755(13) 0.67812(11) 0.0542(11) Uani 1 1 d . . . . .
H53E H 1.192374 0.383905 0.673499 0.065 Uiso 1 1 calc R U . . .
H53F H 1.289799 0.350779 0.669176 0.065 Uiso 1 1 calc R U . . .
C54 C 0.5200(4) 0.40107(13) 0.65643(13) 0.0563(11) Uani 1 1 d . . . . .
H54I H 0.497885 0.384629 0.673208 0.068 Uiso 1 1 calc R U . . .
H54J H 0.488978 0.389717 0.636221 0.068 Uiso 1 1 calc R U . . .
C55 C 0.4618(5) 0.43911(13) 0.65925(12) 0.0567(11) Uani 1 1 d . . . . .
H55I H 0.428479 0.448920 0.638616 0.068 Uiso 1 1 calc R U . . .
H55J H 0.392415 0.438229 0.672529 0.068 Uiso 1 1 calc R U . . .
C56 C 0.5707(5) 0.46262(13) 0.67403(12) 0.0609(12) Uani 1 1 d . . . . .
H56G H 0.592978 0.482127 0.659608 0.073 Uiso 1 1 calc R U . . .
H56H H 0.549408 0.474391 0.693344 0.073 Uiso 1 1 calc R U . . .
C57 C 0.6774(4) 0.43528(12) 0.68080(11) 0.0514(10) Uani 1 1 d . . . . .
H57G H 0.759559 0.447175 0.678565 0.062 Uiso 1 1 calc R U . . .
H57H H 0.679757 0.425529 0.702166 0.062 Uiso 1 1 calc R U . . .
C66 C 0.9465(14) 0.4674(3) 0.6377(3) 0.061(3) Uani 0.657(16) 1 d . U P A 1
H66A H 0.865807 0.479681 0.640774 0.074 Uiso 0.657(16) 1 calc R U P A 1
H66B H 0.947732 0.460886 0.615588 0.074 Uiso 0.657(16) 1 calc R U P A 1
C46C C 1.095(3) 0.4868(6) 0.6774(6) 0.083(7) Uani 0.343(16) 1 d . U P A 2
H46I H 1.117912 0.503761 0.695128 0.100 Uiso 0.343(16) 1 calc R U P A 2
H46J H 1.171594 0.481260 0.667429 0.100 Uiso 0.343(16) 1 calc R U P A 2
C47C C 0.995(2) 0.5035(6) 0.6547(5) 0.080(6) Uani 0.343(16) 1 d . U P A 2
H47G H 1.024132 0.523754 0.642073 0.095 Uiso 0.343(16) 1 calc R U P A 2
H47H H 0.916324 0.510315 0.663619 0.095 Uiso 0.343(16) 1 calc R U P A 2
Cs1A Cs 0.88674(8) 0.17550(3) 0.79116(2) 0.0307(4) Uani 0.546(7) 1 d . . P B 3
Cs1C Cs 0.8736(3) 0.16757(13) 0.79057(4) 0.0857(6) Uani 0.454(7) 1 d . U P B 4
O1A O 1.0274(4) 0.21437(11) 0.84780(9) 0.0714(10) Uani 1 1 d . . . . .
O2A O 1.0705(4) 0.11155(10) 0.80327(9) 0.0715(11) Uani 1 1 d . . . . .
O3A O 0.7607(8) 0.1289(2) 0.8402(2) 0.0544(17) Uani 0.546(7) 1 d . . P B 3
O3C O 0.7642(19) 0.1185(6) 0.8285(4) 0.139(7) Uani 0.454(7) 1 d . U P B 4
C58 C 0.754(2) 0.0928(7) 0.8736(5) 0.130(7) Uani 0.454(7) 1 d . U P B 4
H58A H 0.798367 0.110726 0.888292 0.156 Uiso 0.454(7) 1 calc R U P B 4
H58B H 0.744287 0.069048 0.884481 0.156 Uiso 0.454(7) 1 calc R U P B 4
C59 C 0.819(3) 0.0878(8) 0.8470(7) 0.150(11) Uani 0.454(7) 1 d . U P B 4
H59A H 0.798688 0.063669 0.836840 0.180 Uiso 0.454(7) 1 calc R U P B 4
H59B H 0.911252 0.090353 0.852041 0.180 Uiso 0.454(7) 1 calc R U P B 4
C46A C 1.1631(6) 0.2123(2) 0.8502(2) 0.100(2) Uani 1 1 d . U . . .
H46A H 1.199868 0.236512 0.857102 0.120 Uiso 1 1 calc R U . B 3
H46B H 1.189494 0.206772 0.829530 0.120 Uiso 1 1 calc R U . B 3
C47A C 1.2096(5) 0.18395(15) 0.87188(12) 0.0593(11) Uani 1 1 d . . . . .
H47A H 1.247172 0.194778 0.891785 0.071 Uiso 1 1 calc R U . . .
H47B H 1.273163 0.168175 0.863357 0.071 Uiso 1 1 calc R U . . .
C48A C 1.0891(4) 0.16203(13) 0.87589(12) 0.0539(10) Uani 1 1 d . . . . .
H48A H 1.072750 0.142508 0.859935 0.065 Uiso 1 1 calc R U . . .
H48B H 1.093082 0.150755 0.896765 0.065 Uiso 1 1 calc R U . . .
C49A C 0.9921(5) 0.19221(16) 0.87159(14) 0.0686(14) Uani 1 1 d . . . . .
H49A H 0.906780 0.181722 0.865818 0.082 Uiso 1 1 calc R U . B 3
H49B H 0.991550 0.206738 0.890906 0.082 Uiso 1 1 calc R U . B 3
C50A C 1.2051(5) 0.10815(14) 0.80817(12) 0.0620(13) Uani 1 1 d . . . . .
H50A H 1.236935 0.114493 0.829860 0.074 Uiso 1 1 calc R U . . .
H50B H 1.244723 0.125020 0.794159 0.074 Uiso 1 1 calc R U . . .
C51A C 1.2360(4) 0.06845(13) 0.80139(11) 0.0529(10) Uani 1 1 d . . . . .
H51A H 1.304278 0.058908 0.816751 0.063 Uiso 1 1 calc R U . . .
H51B H 1.261952 0.065889 0.780339 0.063 Uiso 1 1 calc R U . . .
C52A C 1.1131(5) 0.04846(13) 0.80391(11) 0.0540(11) Uani 1 1 d . . . . .
H52A H 1.104123 0.041834 0.825665 0.065 Uiso 1 1 calc R U . . .
H52B H 1.105818 0.025813 0.790998 0.065 Uiso 1 1 calc R U . . .
C53A C 1.0166(5) 0.07747(16) 0.79159(14) 0.0724(16) Uani 1 1 d . . . . .
H53A H 1.004443 0.077472 0.768633 0.087 Uiso 1 1 calc R U . B 3
H53B H 0.934163 0.072968 0.799329 0.087 Uiso 1 1 calc R U . B 3
C54A C 0.6225(11) 0.1265(4) 0.8442(3) 0.057(2) Uani 0.546(7) 1 d . . P B 3
H54A H 0.569921 0.133236 0.824728 0.069 Uiso 0.546(7) 1 calc R U P B 3
H54B H 0.601977 0.143500 0.860845 0.069 Uiso 0.546(7) 1 calc R U P B 3
C55A C 0.5987(9) 0.0864(3) 0.8530(2) 0.0532(18) Uani 0.546(7) 1 d . . P B 3
H55A H 0.564593 0.085204 0.873187 0.064 Uiso 0.546(7) 1 calc R U P B 3
H55B H 0.537474 0.074628 0.837031 0.064 Uiso 0.546(7) 1 calc R U P B 3
C56A C 0.7245(8) 0.0673(2) 0.85479(19) 0.0489(17) Uani 0.546(7) 1 d . . P B 3
H56A H 0.733499 0.053389 0.835529 0.059 Uiso 0.546(7) 1 calc R U P B 3
H56B H 0.736552 0.050151 0.872671 0.059 Uiso 0.546(7) 1 calc R U P B 3
C57A C 0.8183(9) 0.0999(3) 0.8590(2) 0.0496(18) Uani 0.546(7) 1 d . . P B 3
H57A H 0.832659 0.107534 0.881007 0.060 Uiso 0.546(7) 1 calc R U P B 3
H57B H 0.900411 0.092854 0.852088 0.060 Uiso 0.546(7) 1 calc R U P B 3
C54C C 0.667(2) 0.1358(5) 0.8390(5) 0.084(5) Uani 0.454(7) 1 d . U P B 4
H54C H 0.599134 0.141547 0.822134 0.101 Uiso 0.454(7) 1 calc R U P B 4
H54D H 0.693752 0.158794 0.850339 0.101 Uiso 0.454(7) 1 calc R U P B 4
C55C C 0.629(2) 0.1075(7) 0.8596(6) 0.119(7) Uani 0.454(7) 1 d . U P B 4
H55C H 0.577768 0.088073 0.848003 0.143 Uiso 0.454(7) 1 calc R U P B 4
H55D H 0.580441 0.118144 0.875578 0.143 Uiso 0.454(7) 1 calc R U P B 4
Cs1B Cs 0.84944(9) 0.35913(2) 0.94620(3) 0.0206(5) Uani 0.449(10) 1 d . . P C 5
Cs1D Cs 0.8388(3) 0.35984(5) 0.94924(6) 0.0802(7) Uani 0.551(10) 1 d . U P C 6
O1B O 0.8347(4) 0.32017(9) 1.00634(7) 0.0635(9) Uani 1 1 d . . . . .
O2B O 0.6811(4) 0.41128(10) 0.97909(9) 0.0741(11) Uani 1 1 d . . . . .
O3B O 1.0434(16) 0.4062(5) 0.9811(4) 0.078(4) Uani 0.449(10) 1 d . U P C 5
O3D O 1.0711(12) 0.4109(3) 0.9707(3) 0.065(3) Uani 0.551(10) 1 d . . P C 6
C46B C 0.8733(5) 0.34265(13) 1.03165(11) 0.0545(11) Uani 1 1 d . . . . .
H46C H 0.852643 0.368882 1.026816 0.065 Uiso 1 1 calc R U . C 5
H46D H 0.965435 0.340423 1.037677 0.065 Uiso 1 1 calc R U . C 5
C47B C 0.8017(4) 0.32891(12) 1.05699(10) 0.0491(10) Uani 1 1 d . . . . .
H47C H 0.717177 0.340558 1.055882 0.059 Uiso 1 1 calc R U . . .
H47D H 0.848440 0.333744 1.077663 0.059 Uiso 1 1 calc R U . . .
C48B C 0.7911(5) 0.28684(12) 1.05024(11) 0.0550(11) Uani 1 1 d . . . . .
H48C H 0.853146 0.272815 1.064458 0.066 Uiso 1 1 calc R U . . .
H48D H 0.705162 0.277694 1.052568 0.066 Uiso 1 1 calc R U . . .
C49B C 0.8188(6) 0.28314(14) 1.01757(12) 0.0637(13) Uani 1 1 d . . . . .
H49C H 0.896763 0.268508 1.016601 0.076 Uiso 1 1 calc R U . . .
H49D H 0.748108 0.270580 1.004875 0.076 Uiso 1 1 calc R U . . .
C50B C 0.7051(6) 0.44929(18) 0.98550(17) 0.0846(18) Uani 1 1 d . . . . .
H50C H 0.675662 0.464763 0.967264 0.102 Uiso 1 1 calc R U . . .
H50D H 0.796366 0.453738 0.991391 0.102 Uiso 1 1 calc R U . . .
C51B C 0.6303(9) 0.45766(18) 1.01240(17) 0.104(3) Uani 1 1 d . . . . .
H51C H 0.680550 0.473182 1.028077 0.125 Uiso 1 1 calc R U . . .
H51D H 0.551117 0.470880 1.005025 0.125 Uiso 1 1 calc R U . . .
C52B C 0.6025(5) 0.42163(18) 1.02563(13) 0.0718(15) Uani 1 1 d . . . . .
H52C H 0.522026 0.422349 1.034921 0.086 Uiso 1 1 calc R U . . .
H52D H 0.671251 0.413839 1.041631 0.086 Uiso 1 1 calc R U . . .
C53B C 0.5932(5) 0.39656(16) 0.99845(11) 0.0588(12) Uani 1 1 d . . . . .
H53C H 0.616308 0.370940 1.004894 0.071 Uiso 1 1 calc R U . C 6
H53D H 0.506434 0.396559 0.987465 0.071 Uiso 1 1 calc R U . C 6
C54B C 1.1628(7) 0.38832(18) 0.98635(16) 0.089(2) Uani 1 1 d . . . . .
H54E H 1.209597 0.390436 0.968035 0.107 Uiso 0.449(10) 1 calc R U P C 5
H54F H 1.153263 0.361848 0.991447 0.107 Uiso 0.449(10) 1 calc R U P C 5
H54G H 1.225022 0.380924 0.972274 0.107 Uiso 0.551(10) 1 calc R U P C 6
H54H H 1.123288 0.365651 0.993648 0.107 Uiso 0.551(10) 1 calc R U P C 6
C55B C 1.2273(6) 0.4092(2) 1.01337(15) 0.0867(19) Uani 1 1 d . . . . .
H55E H 1.184154 0.405712 1.032149 0.104 Uiso 0.449(10) 1 calc R U P C 5
H55F H 1.317000 0.401814 1.017949 0.104 Uiso 0.449(10) 1 calc R U P C 5
H55G H 1.315113 0.415799 1.010238 0.104 Uiso 0.551(10) 1 calc R U P C 6
H55H H 1.227644 0.395144 1.032942 0.104 Uiso 0.551(10) 1 calc R U P C 6
C56B C 1.2160(13) 0.4452(4) 1.0027(3) 0.059(3) Uani 0.449(10) 1 d . . P C 5
H56C H 1.258991 0.449277 0.983957 0.071 Uiso 0.449(10) 1 calc R U P C 5
H56D H 1.245659 0.463567 1.018861 0.071 Uiso 0.449(10) 1 calc R U P C 5
C57B C 1.0659(19) 0.4445(5) 0.9952(5) 0.080(5) Uani 0.449(10) 1 d . . P C 5
H57C H 1.024201 0.447316 1.014307 0.097 Uiso 0.449(10) 1 calc R U P C 5
H57D H 1.035457 0.464151 0.980294 0.097 Uiso 0.449(10) 1 calc R U P C 5
C56C C 1.1358(18) 0.4462(4) 1.0129(3) 0.091(4) Uani 0.551(10) 1 d . . P C 6
H56E H 1.066944 0.442909 1.026091 0.109 Uiso 0.551(10) 1 calc R U P C 6
H56F H 1.184749 0.468731 1.019468 0.109 Uiso 0.551(10) 1 calc R U P C 6
C57C C 1.0880(12) 0.4474(3) 0.9802(3) 0.061(3) Uani 0.551(10) 1 d . . P C 6
H57E H 1.006805 0.461012 0.977039 0.073 Uiso 0.551(10) 1 calc R U P C 6
H57F H 1.149159 0.459949 0.968180 0.073 Uiso 0.551(10) 1 calc R U P C 6
F1 F 1.1404(4) 0.39148(12) 0.50494(9) 0.0283(8) Uani 0.850(10) 1 d . U P D 7
F2 F 1.3641(2) 0.38058(13) 0.48866(8) 0.0460(10) Uani 0.850(10) 1 d . U P D 7
F3 F 1.3963(3) 0.34054(12) 0.43620(10) 0.0536(11) Uani 0.850(10) 1 d . U P D 7
F4 F 1.1914(4) 0.30809(9) 0.40358(9) 0.0399(9) Uani 0.850(10) 1 d . U P D 7
F5 F 0.9655(4) 0.31401(15) 0.42245(11) 0.0281(8) Uani 0.850(10) 1 d . U P D 7
F6 F 0.63312(16) 0.37750(6) 0.48370(4) 0.0309(4) Uani 1 1 d . . . . .
F7 F 0.48447(18) 0.42406(6) 0.44901(5) 0.0412(5) Uani 1 1 d . . . . .
F8 F 0.5559(2) 0.45258(6) 0.39598(5) 0.0397(5) Uani 1 1 d . . . . .
F9 F 0.7857(2) 0.43357(6) 0.37889(4) 0.0366(4) Uani 1 1 d . . . . .
F10 F 0.93760(17) 0.38910(5) 0.41244(4) 0.0303(4) Uani 1 1 d . . . . .
F11 F 0.63972(18) 0.31684(6) 0.44806(5) 0.0394(5) Uani 1 1 d . . . . .
F12 F 0.5936(2) 0.24563(6) 0.44386(5) 0.0472(6) Uani 1 1 d . . . . .
F13 F 0.7680(2) 0.19524(5) 0.46784(5) 0.0451(5) Uani 1 1 d . . . . .
F14 F 0.9917(2) 0.21987(5) 0.49804(5) 0.0432(5) Uani 1 1 d . . . . .
F15 F 1.04088(16) 0.29123(5) 0.50319(4) 0.0275(4) Uani 1 1 d . . . . .
N1 N 0.9089(2) 0.36487(6) 0.54033(5) 0.0171(4) Uani 1 1 d . . . . .
N2 N 0.9001(2) 0.42349(6) 0.54124(5) 0.0178(4) Uani 1 1 d . . . . .
C1 C 0.9127(2) 0.39398(7) 0.56086(6) 0.0187(5) Uani 1 1 d . . . . .
C2 C 0.8930(2) 0.37556(8) 0.50870(6) 0.0187(5) Uani 1 1 d . . . . .
C3 C 0.8867(3) 0.41302(8) 0.51053(6) 0.0201(5) Uani 1 1 d . . . . .
H3 H 0.874932 0.429422 0.493341 0.024 Uiso 1 1 calc R U . . .
C4 C 0.9216(2) 0.32847(7) 0.55436(6) 0.0178(5) Uani 1 1 d . . . . .
C5 C 0.8129(2) 0.30690(7) 0.55610(6) 0.0187(5) Uani 1 1 d . . . . .
C6 C 0.8266(3) 0.27406(8) 0.57325(7) 0.0236(5) Uani 1 1 d . . . . .
H6 H 0.754863 0.258843 0.574784 0.028 Uiso 1 1 calc R U . . .
C7 C 0.9438(3) 0.26340(8) 0.58809(7) 0.0261(6) Uani 1 1 d . . . . .
H7 H 0.951144 0.241264 0.599957 0.031 Uiso 1 1 calc R U . . .
C8 C 1.0490(3) 0.28474(8) 0.58568(7) 0.0246(6) Uani 1 1 d . . . . .
H8 H 1.128482 0.276992 0.595829 0.030 Uiso 1 1 calc R U . . .
C9 C 1.0414(2) 0.31764(8) 0.56855(6) 0.0203(5) Uani 1 1 d . . . . .
C10 C 0.6843(2) 0.31972(8) 0.54119(7) 0.0217(5) Uani 1 1 d . . . . .
H10 H 0.697796 0.333308 0.521784 0.026 Uiso 1 1 calc R U . . .
C11 C 0.6244(3) 0.34699(9) 0.56225(8) 0.0281(6) Uani 1 1 d . . . . .
H11G H 0.547470 0.357463 0.550997 0.042 Uiso 1 1 calc R U . . .
H11H H 0.684332 0.366943 0.568446 0.042 Uiso 1 1 calc R U . . .
H11I H 0.603091 0.333996 0.580752 0.042 Uiso 1 1 calc R U . . .
C12 C 0.5929(3) 0.28789(9) 0.53192(8) 0.0290(6) Uani 1 1 d . . . . .
H12G H 0.635230 0.269297 0.520349 0.044 Uiso 1 1 calc R U . . .
H12H H 0.518716 0.297425 0.518880 0.044 Uiso 1 1 calc R U . . .
H12I H 0.566290 0.276561 0.550613 0.044 Uiso 1 1 calc R U . . .
C13 C 1.1592(3) 0.34058(8) 0.56590(7) 0.0252(6) Uani 1 1 d . . . . .
H13 H 1.135993 0.360721 0.550494 0.030 Uiso 1 1 calc R U . . .
C14 C 1.2645(3) 0.31760(10) 0.55419(9) 0.0344(7) Uani 1 1 d . . . . .
H14G H 1.231911 0.305109 0.534874 0.052 Uiso 1 1 calc R U . . .
H14H H 1.294596 0.299087 0.569833 0.052 Uiso 1 1 calc R U . . .
H14I H 1.334609 0.333886 0.550381 0.052 Uiso 1 1 calc R U . . .
C15 C 1.2079(3) 0.35879(10) 0.59683(9) 0.0356(7) Uani 1 1 d . . . . .
H15G H 1.285382 0.372601 0.594523 0.053 Uiso 1 1 calc R U . . .
H15H H 1.225902 0.339661 0.612728 0.053 Uiso 1 1 calc R U . . .
H15I H 1.143656 0.375752 0.603024 0.053 Uiso 1 1 calc R U . . .
C16 C 0.8940(3) 0.46141(7) 0.55104(6) 0.0208(5) Uani 1 1 d . . . . .
C17 C 1.0046(3) 0.48259(8) 0.55409(7) 0.0253(6) Uani 1 1 d . . . . .
C18 C 0.9940(3) 0.52007(9) 0.56184(9) 0.0350(7) Uani 1 1 d . . . . .
H18 H 1.067493 0.535132 0.564333 0.042 Uiso 1 1 calc R U . . .
C19 C 0.8783(4) 0.53540(9) 0.56590(9) 0.0390(8) Uani 1 1 d . . . . .
H19 H 0.872596 0.560995 0.570531 0.047 Uiso 1 1 calc R U . . .
C20 C 0.7708(3) 0.51369(9) 0.56326(8) 0.0337(7) Uani 1 1 d . . . . .
H20 H 0.692119 0.524418 0.566569 0.040 Uiso 1 1 calc R U . . .
C21 C 0.7765(3) 0.47607(8) 0.55577(7) 0.0247(6) Uani 1 1 d . . . . .
C22 C 1.1319(3) 0.46604(9) 0.54968(8) 0.0283(6) Uani 1 1 d . . . . .
H22 H 1.118111 0.439653 0.543227 0.034 Uiso 1 1 calc R U . . .
C23 C 1.2216(4) 0.46650(14) 0.57998(11) 0.0558(11) Uani 1 1 d . . . . .
H23G H 1.302282 0.455155 0.576495 0.084 Uiso 1 1 calc R U . . .
H23H H 1.183845 0.452516 0.595903 0.084 Uiso 1 1 calc R U . . .
H23I H 1.236067 0.492113 0.586907 0.084 Uiso 1 1 calc R U . . .
C24 C 1.1923(4) 0.48590(14) 0.52423(11) 0.0535(12) Uani 1 1 d . . . . .
H24G H 1.132404 0.486695 0.505313 0.080 Uiso 1 1 calc R U . . .
H24H H 1.268649 0.472610 0.520071 0.080 Uiso 1 1 calc R U . . .
H24I H 1.214633 0.511191 0.530926 0.080 Uiso 1 1 calc R U . . .
C25 C 0.6585(3) 0.45248(9) 0.55265(8) 0.0287(6) Uani 1 1 d . . . . .
H25 H 0.683987 0.426898 0.547175 0.034 Uiso 1 1 calc R U . . .
C26 C 0.5621(4) 0.46595(13) 0.52645(10) 0.0485(10) Uani 1 1 d . . . . .
H26G H 0.600710 0.466441 0.507050 0.073 Uiso 1 1 calc R U . . .
H26H H 0.533986 0.490910 0.531195 0.073 Uiso 1 1 calc R U . . .
H26I H 0.489338 0.449162 0.524216 0.073 Uiso 1 1 calc R U . . .
C27 C 0.6011(4) 0.44985(13) 0.58322(10) 0.0481(10) Uani 1 1 d . . . . .
H27G H 0.532035 0.431793 0.581124 0.072 Uiso 1 1 calc R U . . .
H27H H 0.568292 0.474125 0.588391 0.072 Uiso 1 1 calc R U . . .
H27I H 0.666118 0.441963 0.599742 0.072 Uiso 1 1 calc R U . . .
C28 C 1.0357(5) 0.35221(14) 0.46556(13) 0.0177(9) Uani 0.850(10) 1 d . U P D 7
C29 C 1.1446(5) 0.36935(17) 0.48036(13) 0.0228(10) Uani 0.850(10) 1 d . U P D 7
C30 C 1.2646(4) 0.36514(16) 0.47175(12) 0.0307(10) Uani 0.850(10) 1 d . U P D 7
C31 C 1.2815(4) 0.34428(16) 0.44605(15) 0.0337(11) Uani 0.850(10) 1 d . U P D 7
C32 C 1.1787(5) 0.32748(14) 0.42968(14) 0.0298(11) Uani 0.850(10) 1 d . U P D 7
C33 C 1.0617(5) 0.33134(14) 0.44029(14) 0.0222(10) Uani 0.850(10) 1 d . U P D 7
C34 C 0.7964(2) 0.37954(8) 0.45083(6) 0.0199(5) Uani 1 1 d . . . . .
C35 C 0.6768(3) 0.39062(9) 0.45803(7) 0.0238(6) Uani 1 1 d . . . . .
C36 C 0.5971(3) 0.41456(9) 0.44044(8) 0.0288(6) Uani 1 1 d . . . . .
C37 C 0.6325(3) 0.42925(8) 0.41343(7) 0.0272(6) Uani 1 1 d . . . . .
C38 C 0.7481(3) 0.41947(8) 0.40498(7) 0.0253(6) Uani 1 1 d . . . . .
C39 C 0.8259(3) 0.39542(8) 0.42347(7) 0.0221(5) Uani 1 1 d . . . . .
C40 C 0.8441(3) 0.30926(8) 0.47603(6) 0.0210(5) Uani 1 1 d . . . . .
C41 C 0.7321(3) 0.29466(9) 0.46141(7) 0.0263(6) Uani 1 1 d . . . . .
C42 C 0.7055(3) 0.25709(9) 0.45869(7) 0.0319(7) Uani 1 1 d . . . . .
C43 C 0.7919(4) 0.23169(9) 0.47076(8) 0.0334(7) Uani 1 1 d . . . . .
C44 C 0.9039(3) 0.24401(8) 0.48598(7) 0.0307(7) Uani 1 1 d . . . . .
C45 C 0.9265(3) 0.28186(8) 0.48843(7) 0.0237(5) Uani 1 1 d . . . . .
B1 B 0.8914(3) 0.35348(8) 0.47570(7) 0.0190(5) Uani 1 1 d . . . . .
F1A F 0.43544(17) 0.14699(5) 0.67439(4) 0.0302(4) Uani 1 1 d . . . . .
F2A F 0.23954(18) 0.10289(6) 0.66056(5) 0.0397(5) Uani 1 1 d . . . . .
F3A F 0.22085(19) 0.06047(5) 0.60796(5) 0.0396(5) Uani 1 1 d . . . . .
F4A F 0.4070(2) 0.06438(5) 0.57000(5) 0.0369(4) Uani 1 1 d . . . . .
F5A F 0.60248(18) 0.10758(5) 0.58286(4) 0.0286(4) Uani 1 1 d . . . . .
F6A F 0.92600(17) 0.12760(5) 0.64254(4) 0.0302(4) Uani 1 1 d . . . . .
F7A F 1.0657(2) 0.12901(7) 0.59641(5) 0.0465(6) Uani 1 1 d . . . . .
F8A F 0.9786(2) 0.16078(7) 0.54100(5) 0.0518(6) Uani 1 1 d . . . . .
F9A F 0.7448(2) 0.19250(6) 0.53380(4) 0.0370(5) Uani 1 1 d . . . . .
F10A F 0.60025(17) 0.19085(5) 0.57951(4) 0.0277(4) Uani 1 1 d . . . . .
F11A F 0.83337(16) 0.21744(5) 0.65240(4) 0.0257(3) Uani 1 1 d . . . . .
F12A F 0.7967(2) 0.28954(5) 0.65141(5) 0.0356(4) Uani 1 1 d . . . . .
F13A F 0.5583(2) 0.31808(5) 0.63847(5) 0.0419(5) Uani 1 1 d . . . . .
F14A F 0.3579(2) 0.27106(6) 0.62938(5) 0.0404(5) Uani 1 1 d . . . . .
F15A F 0.39064(16) 0.19892(5) 0.63071(5) 0.0309(4) Uani 1 1 d . . . . .
N1A N 0.7806(2) 0.15287(6) 0.70184(5) 0.0203(4) Uani 1 1 d . . . . .
N2A N 0.7709(2) 0.09451(6) 0.70704(6) 0.0209(4) Uani 1 1 d . . . . .
C1A C 0.8149(3) 0.12506(8) 0.72299(7) 0.0235(5) Uani 1 1 d . . . . .
C2A C 0.7142(2) 0.14013(7) 0.67350(6) 0.0183(5) Uani 1 1 d . . . . .
C3A C 0.7094(2) 0.10296(7) 0.67808(6) 0.0188(5) Uani 1 1 d . . . . .
H3A H 0.670085 0.085551 0.663666 0.023 Uiso 1 1 calc R U . . .
C4A C 0.8173(3) 0.18966(8) 0.71266(7) 0.0232(5) Uani 1 1 d . . . . .
C5A C 0.9463(3) 0.19885(8) 0.71571(7) 0.0279(6) Uani 1 1 d . . . . .
C6A C 0.9825(3) 0.23223(9) 0.73073(9) 0.0350(7) Uani 1 1 d . . . . .
H6A H 1.069184 0.239025 0.733404 0.042 Uiso 1 1 calc R U . B 3
C7A C 0.8945(4) 0.25542(9) 0.74173(9) 0.0374(8) Uani 1 1 d . . . . .
H7A H 0.921278 0.277742 0.752040 0.045 Uiso 1 1 calc R U . B 3
C8A C 0.7675(3) 0.24616(9) 0.73775(8) 0.0315(7) Uani 1 1 d . . . . .
H8A H 0.707797 0.262593 0.744951 0.038 Uiso 1 1 calc R U . B 3
C9A C 0.7257(3) 0.21315(8) 0.72335(7) 0.0244(6) Uani 1 1 d . . . . .
C10A C 1.0460(3) 0.17428(9) 0.70375(8) 0.0321(7) Uani 1 1 d . . . . .
H10A H 1.001557 0.153222 0.692176 0.038 Uiso 1 1 calc R U . . .
C11A C 1.1353(4) 0.15807(11) 0.73065(10) 0.0463(9) Uani 1 1 d . . . . .
H11A H 1.199936 0.142975 0.722365 0.070 Uiso 1 1 calc R U . . .
H11B H 1.086930 0.142641 0.743608 0.070 Uiso 1 1 calc R U . . .
H11C H 1.175951 0.178252 0.743173 0.070 Uiso 1 1 calc R U . . .
C12A C 1.1211(3) 0.19509(11) 0.68136(10) 0.0416(8) Uani 1 1 d . . . . .
H12A H 1.179467 0.177993 0.672826 0.062 Uiso 1 1 calc R U . . .
H12B H 1.169114 0.215117 0.692460 0.062 Uiso 1 1 calc R U . . .
H12C H 1.062857 0.205518 0.664443 0.062 Uiso 1 1 calc R U . . .
C13A C 0.5881(3) 0.20215(8) 0.72093(7) 0.0261(6) Uani 1 1 d . . . . .
H13A H 0.569275 0.187172 0.701575 0.031 Uiso 1 1 calc R U . . .
C14A C 0.4973(3) 0.23505(9) 0.71842(8) 0.0323(7) Uani 1 1 d . . . . .
H14A H 0.522002 0.252567 0.702979 0.049 Uiso 1 1 calc R U . . .
H14B H 0.500675 0.247381 0.738599 0.049 Uiso 1 1 calc R U . . .
H14C H 0.411163 0.226303 0.712066 0.049 Uiso 1 1 calc R U . . .
C15A C 0.5633(4) 0.17747(9) 0.74814(9) 0.0375(8) Uani 1 1 d . . . . .
H15A H 0.617503 0.155530 0.748604 0.056 Uiso 1 1 calc R U . B 3
H15B H 0.474474 0.169807 0.745705 0.056 Uiso 1 1 calc R U . B 3
H15C H 0.581976 0.191244 0.767579 0.056 Uiso 1 1 calc R U . B 3
C16A C 0.7726(3) 0.05774(8) 0.71978(7) 0.0224(5) Uani 1 1 d . . . . .
C17A C 0.6668(3) 0.04598(8) 0.73298(7) 0.0276(6) Uani 1 1 d . . . . .
C18A C 0.6649(3) 0.00943(9) 0.74362(8) 0.0308(7) Uani 1 1 d . . . . .
H18A H 0.593465 0.000604 0.752596 0.037 Uiso 1 1 calc R U . . .
C19A C 0.7661(3) -0.01396(9) 0.74118(8) 0.0324(7) Uani 1 1 d . . . . .
H19A H 0.763502 -0.038737 0.748381 0.039 Uiso 1 1 calc R U . . .
C20A C 0.8710(3) -0.00138(8) 0.72830(8) 0.0288(6) Uani 1 1 d . . . . .
H20A H 0.940286 -0.017612 0.727055 0.035 Uiso 1 1 calc R U . . .
C21A C 0.8768(3) 0.03470(8) 0.71711(7) 0.0233(5) Uani 1 1 d . . . . .
C22A C 0.5571(3) 0.07196(9) 0.73631(8) 0.0328(7) Uani 1 1 d . . . . .
H22A H 0.574923 0.095669 0.725777 0.039 Uiso 1 1 calc R U . . .
C23A C 0.5513(4) 0.08091(12) 0.77088(10) 0.0483(10) Uani 1 1 d . . . . .
H23A H 0.631650 0.091840 0.779722 0.072 Uiso 1 1 calc R U . . .
H23B H 0.535994 0.058097 0.782059 0.072 Uiso 1 1 calc R U . . .
H23C H 0.482561 0.098464 0.772794 0.072 Uiso 1 1 calc R U . . .
C24A C 0.4341(4) 0.05733(11) 0.72058(13) 0.0535(11) Uani 1 1 d . . . . .
H24A H 0.443289 0.051409 0.698934 0.080 Uiso 1 1 calc R U . . .
H24B H 0.368140 0.076106 0.721279 0.080 Uiso 1 1 calc R U . . .
H24C H 0.410586 0.034933 0.731264 0.080 Uiso 1 1 calc R U . . .
C25A C 0.9885(3) 0.04830(8) 0.70131(7) 0.0262(6) Uani 1 1 d . . . . .
H25A H 1.000790 0.075201 0.706157 0.031 Uiso 1 1 calc R U . . .
C26A C 0.9608(3) 0.04423(10) 0.66600(8) 0.0349(7) Uani 1 1 d . . . . .
H26A H 1.032416 0.053792 0.656159 0.052 Uiso 1 1 calc R U . . .
H26B H 0.884515 0.058247 0.658603 0.052 Uiso 1 1 calc R U . . .
H26C H 0.947877 0.018044 0.660689 0.052 Uiso 1 1 calc R U . . .
C27A C 1.1124(3) 0.02837(12) 0.71173(10) 0.0443(9) Uani 1 1 d . . . . .
H27A H 1.181100 0.040135 0.702168 0.067 Uiso 1 1 calc R U . . .
H27B H 1.105273 0.002373 0.705359 0.067 Uiso 1 1 calc R U . . .
H27C H 1.130352 0.029812 0.734351 0.067 Uiso 1 1 calc R U . . .
C28A C 0.5303(3) 0.13171(7) 0.62929(7) 0.0207(5) Uani 1 1 d . . . . .
C29A C 0.4327(3) 0.12762(8) 0.64780(7) 0.0240(6) Uani 1 1 d . . . . .
C30A C 0.3293(3) 0.10457(9) 0.64131(8) 0.0284(6) Uani 1 1 d . . . . .
C31A C 0.3198(3) 0.08321(8) 0.61489(8) 0.0309(7) Uani 1 1 d . . . . .
C32A C 0.4134(3) 0.08527(8) 0.59591(8) 0.0278(6) Uani 1 1 d . . . . .
C33A C 0.5159(3) 0.10896(7) 0.60334(7) 0.0228(5) Uani 1 1 d . . . . .
C34A C 0.7532(3) 0.15904(7) 0.61383(6) 0.0187(5) Uani 1 1 d . . . . .
C35A C 0.8741(3) 0.14409(8) 0.61630(7) 0.0233(5) Uani 1 1 d . . . . .
C36A C 0.9500(3) 0.14446(9) 0.59237(8) 0.0300(6) Uani 1 1 d . . . . .
C37A C 0.9069(3) 0.16068(9) 0.56456(8) 0.0322(7) Uani 1 1 d . . . . .
C38A C 0.7890(3) 0.17669(8) 0.56097(7) 0.0271(6) Uani 1 1 d . . . . .
C39A C 0.7169(3) 0.17559(7) 0.58524(7) 0.0217(5) Uani 1 1 d . . . . .
C40A C 0.6147(3) 0.20337(7) 0.64311(6) 0.0201(5) Uani 1 1 d . . . . .
C41A C 0.7120(3) 0.22910(7) 0.64766(7) 0.0218(5) Uani 1 1 d . . . . .
C42A C 0.6954(3) 0.26695(8) 0.64660(7) 0.0264(6) Uani 1 1 d . . . . .
C43A C 0.5760(4) 0.28120(8) 0.64022(7) 0.0301(7) Uani 1 1 d . . . . .
C44A C 0.4763(3) 0.25753(9) 0.63545(7) 0.0282(6) Uani 1 1 d . . . . .
C45A C 0.4962(3) 0.21951(8) 0.63692(7) 0.0236(5) Uani 1 1 d . . . . .
B1A B 0.6541(3) 0.15893(8) 0.64071(7) 0.0185(5) Uani 1 1 d . . . . .
F1B F 0.81980(17) 0.40259(5) 0.80315(4) 0.0312(4) Uani 1 1 d . . . . .
F2B F 0.97184(19) 0.39717(7) 0.75961(5) 0.0421(5) Uani 1 1 d . . . . .
F3B F 0.9032(2) 0.35812(6) 0.70661(5) 0.0403(5) Uani 1 1 d . . . . .
F4B F 0.6742(2) 0.32370(6) 0.69883(4) 0.0365(4) Uani 1 1 d . . . . .
F5B F 0.51887(17) 0.32793(5) 0.74205(4) 0.0312(4) Uani 1 1 d . . . . .
F6B F 0.33641(17) 0.37630(5) 0.83409(4) 0.0290(4) Uani 1 1 d . . . . .
F7B F 0.13942(17) 0.42005(6) 0.81793(5) 0.0338(4) Uani 1 1 d . . . . .
F8B F 0.12879(17) 0.46237(5) 0.76553(5) 0.0344(4) Uani 1 1 d . . . . .
F9B F 0.31942(18) 0.45790(5) 0.72913(5) 0.0340(4) Uani 1 1 d . . . . .
F10B F 0.51203(17) 0.41383(5) 0.74321(4) 0.0278(4) Uani 1 1 d . . . . .
F11B F 0.29255(18) 0.32661(5) 0.78870(5) 0.0361(4) Uani 1 1 d . . . . .
F12B F 0.2447(2) 0.25629(6) 0.79225(6) 0.0488(6) Uani 1 1 d . . . . .
F13B F 0.4321(2) 0.20647(5) 0.81063(6) 0.0497(6) Uani 1 1 d . . . . .
F14B F 0.6767(2) 0.23106(5) 0.82091(6) 0.0438(5) Uani 1 1 d . . . . .
F15B F 0.72932(18) 0.30212(5) 0.81445(5) 0.0319(4) Uani 1 1 d . . . . .
N1B N 0.6866(2) 0.37117(6) 0.86277(6) 0.0206(4) Uani 1 1 d . . . . .
N2B N 0.6635(2) 0.42893(6) 0.86978(5) 0.0193(4) Uani 1 1 d . . . . .
C1B C 0.7158(3) 0.39840(7) 0.88443(7) 0.0219(5) Uani 1 1 d . . . . .
C2B C 0.6156(2) 0.38371(7) 0.83502(6) 0.0189(5) Uani 1 1 d . . . . .
C3B C 0.6032(3) 0.42051(7) 0.84047(6) 0.0190(5) Uani 1 1 d . . . . .
H3B H 0.560111 0.437737 0.826475 0.023 Uiso 1 1 calc R U . . .
C4B C 0.7244(3) 0.33450(8) 0.87340(7) 0.0239(6) Uani 1 1 d . . . . .
C5B C 0.6386(3) 0.31318(8) 0.88795(7) 0.0273(6) Uani 1 1 d . . . . .
C6B C 0.6836(3) 0.28037(9) 0.90274(9) 0.0375(8) Uani 1 1 d . . . . .
H6B H 0.627535 0.265308 0.912732 0.045 Uiso 1 1 calc R U . C 5
C7B C 0.8084(4) 0.26970(10) 0.90294(10) 0.0431(9) Uani 1 1 d . . . . .
H7B H 0.837705 0.247707 0.913393 0.052 Uiso 1 1 calc R U . C 5
C8B C 0.8907(3) 0.29105(10) 0.88793(10) 0.0393(8) Uani 1 1 d . . . . .
H8B H 0.975722 0.283166 0.887943 0.047 Uiso 1 1 calc R U . C 5
C9B C 0.8515(3) 0.32381(9) 0.87282(8) 0.0293(6) Uani 1 1 d . . . . .
C10B C 0.5042(3) 0.32574(9) 0.88989(8) 0.0302(6) Uani 1 1 d . . . . .
H10B H 0.481428 0.343923 0.872782 0.036 Uiso 1 1 calc R U . . .
C11B C 0.4931(4) 0.34556(10) 0.92071(9) 0.0402(8) Uani 1 1 d . . . . .
H11D H 0.549536 0.367047 0.922589 0.060 Uiso 1 1 calc R U . C 5
H11E H 0.516888 0.328501 0.937953 0.060 Uiso 1 1 calc R U . C 5
H11F H 0.405761 0.353775 0.921279 0.060 Uiso 1 1 calc R U . C 5
C12B C 0.4081(3) 0.29386(10) 0.88571(9) 0.0372(7) Uani 1 1 d . . . . .
H12D H 0.419719 0.280039 0.866834 0.056 Uiso 1 1 calc R U . . .
H12E H 0.322235 0.303949 0.883979 0.056 Uiso 1 1 calc R U . . .
H12F H 0.421206 0.277286 0.903660 0.056 Uiso 1 1 calc R U . . .
C13B C 0.9464(3) 0.34693(10) 0.85753(9) 0.0360(7) Uani 1 1 d . . . . .
H13B H 0.898698 0.367004 0.845405 0.043 Uiso 1 1 calc R U . . .
C14B C 1.0154(4) 0.32421(13) 0.83494(11) 0.0495(10) Uani 1 1 d . . . . .
H14D H 1.069558 0.340560 0.824251 0.074 Uiso 1 1 calc R U . . .
H14E H 0.953392 0.312259 0.819676 0.074 Uiso 1 1 calc R U . . .
H14F H 1.067394 0.305267 0.846441 0.074 Uiso 1 1 calc R U . . .
C15B C 1.0423(4) 0.36524(12) 0.88152(11) 0.0496(10) Uani 1 1 d . . . . .
H15D H 1.103848 0.379041 0.870951 0.074 Uiso 1 1 calc R U . C 5
H15E H 1.086106 0.346218 0.894800 0.074 Uiso 1 1 calc R U . C 5
H15F H 0.998567 0.382244 0.894250 0.074 Uiso 1 1 calc R U . C 5
C16B C 0.6623(3) 0.46459(8) 0.88435(6) 0.0214(5) Uani 1 1 d . . . . .
C17B C 0.7711(3) 0.48659(8) 0.88596(8) 0.0283(6) Uani 1 1 d . . . . .
C18B C 0.7662(3) 0.52132(9) 0.90016(9) 0.0364(8) Uani 1 1 d . . . . .
H18B H 0.838618 0.536852 0.901837 0.044 Uiso 1 1 calc R U . . .
C19B C 0.6578(4) 0.53336(9) 0.91176(9) 0.0378(8) Uani 1 1 d . . . . .
H19B H 0.656124 0.557144 0.921022 0.045 Uiso 1 1 calc R U . . .
C20B C 0.5524(3) 0.51106(9) 0.90997(8) 0.0334(7) Uani 1 1 d . . . . .
H20B H 0.478521 0.519698 0.918005 0.040 Uiso 1 1 calc R U . . .
C21B C 0.5524(3) 0.47594(8) 0.89653(7) 0.0262(6) Uani 1 1 d . . . . .
C22B C 0.8909(3) 0.47384(9) 0.87338(9) 0.0338(7) Uani 1 1 d . . . . .
H22B H 0.873212 0.449302 0.863131 0.041 Uiso 1 1 calc R U . . .
C23B C 0.9957(4) 0.46843(12) 0.89998(11) 0.0484(10) Uani 1 1 d . . . . .
H23D H 1.070742 0.458361 0.891909 0.073 Uiso 1 1 calc R U . . .
H23E H 0.967216 0.451165 0.915125 0.073 Uiso 1 1 calc R U . . .
H23F H 1.016599 0.492280 0.910033 0.073 Uiso 1 1 calc R U . . .
C24B C 0.9319(4) 0.50048(11) 0.84915(10) 0.0453(9) Uani 1 1 d . . . . .
H24D H 1.005957 0.490382 0.840634 0.068 Uiso 1 1 calc R U . . .
H24E H 0.953514 0.524478 0.858868 0.068 Uiso 1 1 calc R U . . .
H24F H 0.862727 0.503671 0.832420 0.068 Uiso 1 1 calc R U . . .
C25B C 0.4349(3) 0.45183(9) 0.89427(8) 0.0300(6) Uani 1 1 d . . . . .
H25B H 0.459450 0.426547 0.887766 0.036 Uiso 1 1 calc R U . . .
C26B C 0.3339(3) 0.46647(10) 0.86928(9) 0.0364(7) Uani 1 1 d . . . . .
H26D H 0.369304 0.468282 0.849497 0.055 Uiso 1 1 calc R U . . .
H26E H 0.306060 0.491002 0.875308 0.055 Uiso 1 1 calc R U . . .
H26F H 0.261650 0.449517 0.867044 0.055 Uiso 1 1 calc R U . . .
C27B C 0.3812(4) 0.44793(13) 0.92525(10) 0.0491(10) Uani 1 1 d . . . . .
H27D H 0.309762 0.430691 0.922912 0.074 Uiso 1 1 calc R U . . .
H27E H 0.352539 0.472159 0.931773 0.074 Uiso 1 1 calc R U . . .
H27F H 0.446918 0.438449 0.940940 0.074 Uiso 1 1 calc R U . . .
C28B C 0.6620(3) 0.36380(8) 0.77617(7) 0.0214(5) Uani 1 1 d . . . . .
C29B C 0.7782(3) 0.38159(8) 0.77838(7) 0.0244(6) Uani 1 1 d . . . . .
C30B C 0.8601(3) 0.37952(9) 0.75576(7) 0.0279(6) Uani 1 1 d . . . . .
C31B C 0.8260(3) 0.35968(9) 0.72898(7) 0.0290(6) Uani 1 1 d . . . . .
C32B C 0.7106(3) 0.34224(8) 0.72521(7) 0.0263(6) Uani 1 1 d . . . . .
C33B C 0.6332(3) 0.34461(8) 0.74831(7) 0.0239(6) Uani 1 1 d . . . . .
C34B C 0.4368(3) 0.39119(8) 0.78961(7) 0.0213(5) Uani 1 1 d . . . . .
C35B C 0.3363(3) 0.39561(8) 0.80742(7) 0.0233(5) Uani 1 1 d . . . . .
C36B C 0.2328(3) 0.41827(8) 0.79973(7) 0.0254(6) Uani 1 1 d . . . . .
C37B C 0.2264(3) 0.43932(8) 0.77311(8) 0.0268(6) Uani 1 1 d . . . . .
C38B C 0.3227(3) 0.43700(8) 0.75493(7) 0.0257(6) Uani 1 1 d . . . . .
C39B C 0.4237(3) 0.41336(8) 0.76320(7) 0.0222(5) Uani 1 1 d . . . . .
C40B C 0.5141(3) 0.32003(8) 0.80495(7) 0.0249(6) Uani 1 1 d . . . . .
C41B C 0.3926(3) 0.30532(9) 0.79826(8) 0.0293(6) Uani 1 1 d . . . . .
C42B C 0.3645(3) 0.26786(9) 0.79981(8) 0.0342(7) Uani 1 1 d . . . . .
C43B C 0.4582(4) 0.24276(9) 0.80836(9) 0.0366(8) Uani 1 1 d . . . . .
C44B C 0.5814(4) 0.25520(9) 0.81378(8) 0.0339(7) Uani 1 1 d . . . . .
C45B C 0.6057(3) 0.29267(8) 0.81145(7) 0.0279(6) Uani 1 1 d . . . . .
B1B B 0.5588(3) 0.36431(8) 0.80207(8) 0.0209(6) Uani 1 1 d . . . . .
F2C F 1.3647(16) 0.3659(6) 0.4771(6) 0.048(5) Uani 0.150(10) 1 d . U P D 8
F4C F 1.149(2) 0.3024(6) 0.3925(6) 0.052(6) Uani 0.150(10) 1 d . U P D 8
F3C F 1.368(2) 0.3275(7) 0.4223(7) 0.061(6) Uani 0.150(10) 1 d . U P D 8
F1C F 1.152(2) 0.3799(6) 0.4999(7) 0.033(5) Uani 0.150(10) 1 d . U P D 8
F5C F 0.934(3) 0.3123(9) 0.4163(7) 0.034(6) Uani 0.150(10) 1 d . U P D 8
C31C C 1.256(3) 0.3349(7) 0.4360(7) 0.027(6) Uani 0.150(10) 1 d . U P D 8
C30C C 1.265(2) 0.3540(7) 0.4622(7) 0.019(5) Uani 0.150(10) 1 d . U P D 8
C28C C 1.036(3) 0.3459(8) 0.4579(7) 0.015(6) Uani 0.150(10) 1 d . U P D 8
C33C C 1.039(3) 0.3268(7) 0.4324(6) 0.013(5) Uani 0.150(10) 1 d . U P D 8
C32C C 1.156(3) 0.3211(8) 0.4205(8) 0.028(7) Uani 0.150(10) 1 d . U P D 8
C29C C 1.140(4) 0.3600(9) 0.4746(8) 0.028(8) Uani 0.150(10) 1 d . U P D 8

loop_
_atom_site_aniso_label
_atom_site_aniso_U_11
_atom_site_aniso_U_22
_atom_site_aniso_U_33
_atom_site_aniso_U_23
_atom_site_aniso_U_13
_atom_site_aniso_U_12
Cs1 0.03112(10) 0.02671(9) 0.02272(9) 0.00214(7) 0.00241(7) -0.00823(7)
O1 0.068(2) 0.0473(16) 0.0409(16) -0.0089(12) -0.0065(14) -0.0190(14)
O2 0.0360(13) 0.0434(14) 0.0366(13) 0.0020(11) -0.0045(10) -0.0091(11)
O3 0.0434(15) 0.0426(15) 0.0527(17) -0.0075(12) 0.0147(13) 0.0030(12)
C46 0.087(4) 0.043(2) 0.057(3) -0.008(2) -0.021(3) -0.005(2)
C47 0.051(4) 0.028(3) 0.029(3) -0.008(2) 0.003(2) -0.003(2)
C48 0.073(5) 0.051(4) 0.041(4) -0.005(3) 0.018(3) -0.025(4)
C49 0.033(6) 0.030(5) 0.036(6) -0.009(4) 0.000(5) -0.002(4)
C50 0.0363(18) 0.0351(18) 0.046(2) -0.0028(15) -0.0030(15) -0.0059(14)
C51 0.069(3) 0.043(2) 0.069(3) 0.011(2) -0.036(2) -0.012(2)
C52 0.041(2) 0.049(2) 0.054(2) -0.0143(19) -0.0084(18) -0.0034(17)
C53 0.059(3) 0.049(2) 0.051(2) -0.0037(19) -0.008(2) -0.021(2)
C54 0.042(2) 0.049(2) 0.077(3) -0.006(2) 0.003(2) 0.0035(19)
C55 0.055(3) 0.059(3) 0.057(3) -0.001(2) 0.011(2) 0.023(2)
C56 0.087(4) 0.040(2) 0.057(3) -0.002(2) 0.015(3) 0.006(2)
C57 0.050(2) 0.051(2) 0.055(3) -0.014(2) 0.015(2) -0.0073(19)
C66 0.088(7) 0.063(6) 0.032(4) 0.006(4) 0.002(5) -0.025(5)
C46C 0.087(10) 0.083(9) 0.077(10) -0.012(8) -0.003(8) 0.003(8)
C47C 0.079(9) 0.071(9) 0.087(9) 0.007(7) 0.004(7) -0.007(7)
Cs1A 0.0442(5) 0.0278(4) 0.0167(3) -0.00301(16) -0.01197(18) 0.0142(2)
Cs1C 0.1242(10) 0.0845(9) 0.0455(6) 0.0016(6) -0.0031(5) 0.0304(7)
O1A 0.069(2) 0.071(2) 0.074(2) 0.0141(19) 0.0045(18) -0.0026(18)
O2A 0.074(2) 0.067(2) 0.066(2) -0.0179(18) -0.0217(18) 0.0277(18)
O3A 0.051(3) 0.047(3) 0.061(4) 0.000(3) -0.011(3) -0.013(2)
O3C 0.147(10) 0.141(10) 0.128(10) 0.039(8) 0.012(8) 0.024(8)
C58 0.139(11) 0.136(11) 0.114(10) 0.015(8) 0.014(8) -0.006(8)
C59 0.150(13) 0.147(13) 0.152(13) 0.018(9) 0.012(9) 0.001(9)
C46A 0.074(3) 0.098(4) 0.126(4) 0.035(3) 0.009(3) -0.020(3)
C47A 0.048(2) 0.070(3) 0.059(3) -0.005(2) 0.002(2) 0.004(2)
C48A 0.055(3) 0.049(2) 0.058(3) 0.007(2) 0.007(2) 0.0012(19)
C49A 0.056(3) 0.076(3) 0.074(3) 0.028(3) 0.008(2) 0.006(2)
C50A 0.066(3) 0.058(3) 0.056(3) 0.004(2) -0.014(2) 0.004(2)
C51A 0.053(3) 0.063(3) 0.043(2) -0.005(2) 0.0051(19) 0.007(2)
C52A 0.064(3) 0.055(3) 0.044(2) -0.0052(19) 0.009(2) 0.001(2)
C53A 0.062(3) 0.069(3) 0.080(4) -0.023(3) -0.020(3) 0.006(3)
C54A 0.056(3) 0.062(4) 0.053(5) -0.009(4) 0.004(3) -0.002(3)
C55A 0.054(3) 0.067(4) 0.042(4) -0.008(3) 0.021(3) -0.007(3)
C56A 0.054(3) 0.055(3) 0.041(4) 0.003(3) 0.021(3) -0.010(2)
C57A 0.051(3) 0.054(4) 0.044(4) 0.005(3) 0.010(3) -0.006(2)
C54C 0.093(9) 0.077(8) 0.084(8) -0.011(6) 0.015(7) -0.019(7)
C55C 0.126(10) 0.126(10) 0.115(10) -0.002(8) 0.053(8) -0.013(8)
Cs1B 0.0291(6) 0.0213(6) 0.0107(4) 0.0018(2) -0.0012(2) 0.0031(2)
Cs1D 0.0952(10) 0.0899(10) 0.0500(7) 0.0151(5) -0.0148(5) -0.0052(5)
O1B 0.100(3) 0.0479(17) 0.0434(17) 0.0125(14) 0.0101(17) 0.0136(17)
O2B 0.099(3) 0.062(2) 0.071(2) 0.0039(18) 0.048(2) -0.003(2)
O3B 0.064(6) 0.080(7) 0.086(8) 0.010(6) -0.006(6) -0.018(5)
O3D 0.073(7) 0.046(4) 0.067(6) 0.011(4) -0.033(5) -0.011(4)
C46B 0.054(3) 0.050(2) 0.056(3) 0.016(2) -0.010(2) 0.000(2)
C47B 0.054(2) 0.047(2) 0.046(2) 0.0054(18) 0.0027(18) 0.0017(19)
C48B 0.065(3) 0.045(2) 0.053(3) 0.0101(19) 0.000(2) -0.012(2)
C49B 0.083(4) 0.049(3) 0.058(3) 0.009(2) 0.004(3) 0.012(2)
C50B 0.078(4) 0.070(4) 0.108(5) -0.012(3) 0.018(4) -0.015(3)
C51B 0.156(7) 0.063(4) 0.091(5) -0.022(3) 0.005(5) 0.032(4)
C52B 0.060(3) 0.096(4) 0.058(3) -0.017(3) 0.003(2) 0.006(3)
C53B 0.057(3) 0.079(3) 0.041(2) 0.006(2) 0.011(2) 0.000(2)
C54B 0.104(5) 0.072(4) 0.087(5) 0.002(3) -0.007(4) 0.027(4)
C55B 0.070(4) 0.116(6) 0.070(4) 0.008(4) -0.012(3) 0.003(4)
C56B 0.066(8) 0.069(7) 0.043(6) 0.002(5) 0.006(5) -0.021(6)
C57B 0.092(13) 0.081(10) 0.068(12) 0.009(9) 0.007(10) 0.008(8)
C56C 0.123(13) 0.101(10) 0.046(6) 0.000(6) -0.002(7) 0.015(9)
C57C 0.054(6) 0.068(6) 0.061(7) 0.004(6) 0.010(5) 0.006(4)
F1 0.0209(13) 0.037(2) 0.0269(14) -0.0078(13) 0.0036(9) -0.0100(14)
F2 0.0165(11) 0.075(2) 0.0466(18) -0.0071(16) 0.0037(11) -0.0167(13)
F3 0.0210(13) 0.078(2) 0.066(2) -0.0107(18) 0.0233(13) 0.0018(13)
F4 0.0411(18) 0.0369(15) 0.0461(19) -0.0101(13) 0.0236(15) 0.0044(13)
F5 0.0275(19) 0.0298(15) 0.0277(18) -0.0091(13) 0.0064(14) -0.0063(15)
F6 0.0171(8) 0.0490(11) 0.0271(9) 0.0127(8) 0.0039(7) 0.0037(7)
F7 0.0228(9) 0.0580(13) 0.0427(12) 0.0139(10) 0.0027(8) 0.0149(9)
F8 0.0400(11) 0.0401(11) 0.0358(11) 0.0137(9) -0.0088(9) 0.0089(9)
F9 0.0457(12) 0.0394(11) 0.0246(9) 0.0137(8) 0.0042(8) -0.0025(9)
F10 0.0294(9) 0.0350(10) 0.0286(9) 0.0074(7) 0.0128(7) 0.0013(7)
F11 0.0246(9) 0.0397(11) 0.0503(12) 0.0088(9) -0.0117(8) -0.0089(8)
F12 0.0455(13) 0.0479(13) 0.0455(13) -0.0011(10) -0.0059(10) -0.0273(10)
F13 0.0720(16) 0.0232(9) 0.0415(12) -0.0052(8) 0.0127(11) -0.0168(10)
F14 0.0572(14) 0.0224(9) 0.0492(13) 0.0056(8) 0.0031(10) 0.0087(9)
F15 0.0252(9) 0.0245(8) 0.0317(9) 0.0021(7) -0.0019(7) 0.0034(7)
N1 0.0117(9) 0.0178(10) 0.0218(11) 0.0049(8) 0.0019(8) -0.0006(8)
N2 0.0132(10) 0.0180(10) 0.0220(11) 0.0039(8) 0.0007(8) 0.0003(8)
C1 0.0143(11) 0.0194(12) 0.0221(13) 0.0035(10) 0.0013(9) -0.0003(9)
C2 0.0111(11) 0.0237(12) 0.0212(12) 0.0046(10) 0.0015(9) -0.0011(9)
C3 0.0179(12) 0.0217(12) 0.0203(12) 0.0062(10) 0.0002(9) -0.0001(10)
C4 0.0178(12) 0.0172(11) 0.0188(12) 0.0047(9) 0.0035(9) 0.0002(9)
C5 0.0168(12) 0.0203(12) 0.0193(12) 0.0017(9) 0.0033(9) -0.0011(9)
C6 0.0246(14) 0.0203(13) 0.0266(14) 0.0043(10) 0.0061(11) -0.0059(10)
C7 0.0325(16) 0.0191(13) 0.0267(14) 0.0079(11) 0.0024(12) 0.0000(11)
C8 0.0230(13) 0.0245(13) 0.0255(14) 0.0057(11) -0.0002(11) 0.0045(11)
C9 0.0154(12) 0.0225(13) 0.0230(13) 0.0032(10) 0.0029(10) 0.0006(9)
C10 0.0126(11) 0.0258(13) 0.0266(14) 0.0040(10) 0.0021(10) -0.0041(10)
C11 0.0173(13) 0.0306(15) 0.0368(17) -0.0004(12) 0.0048(11) -0.0016(11)
C12 0.0189(13) 0.0335(16) 0.0345(16) -0.0009(13) 0.0021(11) -0.0081(11)
C13 0.0135(12) 0.0275(14) 0.0341(16) 0.0086(12) 0.0002(10) 0.0002(10)
C14 0.0153(13) 0.0448(19) 0.0433(19) 0.0011(15) 0.0037(12) 0.0010(12)
C15 0.0241(15) 0.0342(17) 0.048(2) -0.0042(14) 0.0023(14) -0.0059(13)
C16 0.0217(13) 0.0185(12) 0.0217(13) 0.0031(10) 0.0005(10) 0.0018(10)
C17 0.0249(14) 0.0207(13) 0.0291(15) 0.0009(11) -0.0023(11) 0.0008(11)
C18 0.0368(18) 0.0235(15) 0.0429(19) -0.0033(13) -0.0024(14) -0.0042(13)
C19 0.050(2) 0.0212(15) 0.045(2) -0.0035(13) 0.0021(16) 0.0068(14)
C20 0.0354(17) 0.0295(16) 0.0361(17) -0.0012(13) 0.0035(14) 0.0118(13)
C21 0.0237(14) 0.0255(14) 0.0246(14) 0.0034(11) 0.0023(11) 0.0060(11)
C22 0.0189(13) 0.0244(14) 0.0407(18) 0.0039(12) -0.0008(12) -0.0024(11)
C23 0.045(2) 0.060(3) 0.058(3) 0.005(2) -0.0153(19) 0.017(2)
C24 0.0328(19) 0.066(3) 0.064(3) 0.032(2) 0.0149(18) 0.0117(18)
C25 0.0196(13) 0.0306(15) 0.0365(17) 0.0062(12) 0.0062(12) 0.0068(11)
C26 0.0286(18) 0.057(2) 0.057(3) 0.018(2) -0.0074(16) -0.0016(16)
C27 0.040(2) 0.058(2) 0.050(2) 0.0069(19) 0.0202(18) 0.0019(18)
C28 0.0185(17) 0.0180(18) 0.017(2) -0.0016(15) 0.0052(15) 0.0011(13)
C29 0.0173(17) 0.028(2) 0.023(2) 0.002(2) 0.0036(15) -0.0039(16)
C30 0.0187(17) 0.040(2) 0.033(2) -0.0019(19) 0.0040(15) -0.0026(16)
C31 0.0193(19) 0.044(2) 0.040(3) -0.002(2) 0.0108(18) 0.0003(17)
C32 0.029(2) 0.030(2) 0.032(2) -0.0036(18) 0.0116(19) 0.0037(17)
C33 0.020(2) 0.0219(19) 0.024(2) -0.0018(16) 0.0024(17) -0.0027(15)
C34 0.0164(12) 0.0218(12) 0.0208(13) 0.0015(10) -0.0011(9) -0.0022(10)
C35 0.0190(13) 0.0322(15) 0.0201(13) 0.0043(11) 0.0012(10) -0.0008(11)
C36 0.0186(13) 0.0353(16) 0.0314(16) 0.0036(12) -0.0017(11) 0.0038(12)
C37 0.0295(15) 0.0259(14) 0.0235(14) 0.0047(11) -0.0088(11) 0.0018(11)
C38 0.0302(15) 0.0267(14) 0.0182(13) 0.0040(10) -0.0002(11) -0.0052(11)
C39 0.0222(13) 0.0229(13) 0.0212(13) -0.0010(10) 0.0026(10) -0.0024(10)
C40 0.0200(13) 0.0235(13) 0.0202(13) 0.0036(10) 0.0050(10) -0.0035(10)
C41 0.0253(14) 0.0296(15) 0.0239(14) 0.0031(11) 0.0033(11) -0.0060(11)
C42 0.0338(17) 0.0354(17) 0.0263(15) -0.0029(12) 0.0023(12) -0.0165(13)
C43 0.052(2) 0.0216(14) 0.0281(16) -0.0035(11) 0.0135(14) -0.0111(14)
C44 0.0439(19) 0.0220(14) 0.0271(15) 0.0033(11) 0.0080(13) 0.0022(13)
C45 0.0263(14) 0.0235(13) 0.0213(13) -0.0005(10) 0.0034(11) -0.0017(11)
B1 0.0138(13) 0.0216(13) 0.0216(14) 0.0027(11) 0.0020(10) -0.0005(10)
F1A 0.0246(9) 0.0375(10) 0.0292(9) -0.0032(8) 0.0065(7) -0.0035(7)
F2A 0.0236(9) 0.0446(12) 0.0521(13) 0.0042(10) 0.0098(9) -0.0086(8)
F3A 0.0285(10) 0.0286(10) 0.0593(14) 0.0012(9) -0.0051(9) -0.0106(8)
F4A 0.0418(11) 0.0252(9) 0.0414(11) -0.0098(8) -0.0052(9) -0.0048(8)
F5A 0.0335(10) 0.0237(8) 0.0291(9) -0.0049(7) 0.0053(7) -0.0034(7)
F6A 0.0257(9) 0.0364(10) 0.0288(9) 0.0104(7) 0.0048(7) 0.0103(7)
F7A 0.0356(11) 0.0598(14) 0.0480(13) 0.0169(11) 0.0215(10) 0.0228(10)
F8A 0.0579(15) 0.0639(15) 0.0394(12) 0.0171(11) 0.0304(11) 0.0211(12)
F9A 0.0523(13) 0.0372(11) 0.0222(9) 0.0089(8) 0.0076(8) 0.0067(9)
F10A 0.0260(9) 0.0312(9) 0.0254(9) 0.0050(7) 0.0003(7) 0.0053(7)
F11A 0.0226(8) 0.0223(8) 0.0327(9) -0.0011(7) 0.0053(7) -0.0047(6)
F12A 0.0501(12) 0.0195(8) 0.0392(11) -0.0034(7) 0.0135(9) -0.0125(8)
F13A 0.0764(16) 0.0158(8) 0.0326(10) 0.0006(7) 0.0019(10) 0.0108(9)
F14A 0.0428(12) 0.0356(11) 0.0397(11) -0.0007(8) -0.0078(9) 0.0226(9)
F15A 0.0220(9) 0.0292(9) 0.0396(11) -0.0024(8) -0.0044(7) 0.0048(7)
N1A 0.0237(11) 0.0166(10) 0.0203(11) 0.0000(8) 0.0015(9) 0.0018(8)
N2A 0.0239(11) 0.0161(10) 0.0227(11) 0.0033(8) 0.0031(9) 0.0036(8)
C1A 0.0298(15) 0.0196(12) 0.0206(13) 0.0004(10) 0.0011(11) 0.0031(11)
C2A 0.0179(12) 0.0182(12) 0.0193(12) 0.0000(9) 0.0037(9) 0.0010(9)
C3A 0.0188(12) 0.0175(12) 0.0199(12) 0.0002(9) 0.0012(9) 0.0009(9)
C4A 0.0288(14) 0.0190(12) 0.0212(13) -0.0031(10) 0.0000(11) 0.0001(10)
C5A 0.0294(15) 0.0225(14) 0.0306(15) -0.0025(11) -0.0017(12) 0.0028(11)
C6A 0.0335(17) 0.0275(15) 0.0417(19) -0.0059(13) -0.0058(14) -0.0033(13)
C7A 0.0424(19) 0.0254(15) 0.0419(19) -0.0094(13) -0.0052(15) -0.0020(14)
C8A 0.0376(17) 0.0252(14) 0.0306(16) -0.0089(12) -0.0006(13) 0.0031(12)
C9A 0.0323(15) 0.0208(13) 0.0195(13) -0.0010(10) 0.0003(11) 0.0026(11)
C10A 0.0244(15) 0.0258(15) 0.0450(19) -0.0033(13) 0.0002(13) 0.0011(12)
C11A 0.039(2) 0.042(2) 0.055(2) 0.0013(18) -0.0048(17) 0.0125(16)
C12A 0.0252(16) 0.0385(19) 0.062(2) -0.0007(17) 0.0076(16) 0.0011(14)
C13A 0.0301(15) 0.0219(13) 0.0269(14) -0.0030(11) 0.0062(12) 0.0025(11)
C14A 0.0323(16) 0.0308(16) 0.0341(17) -0.0034(13) 0.0050(13) 0.0061(13)
C15A 0.048(2) 0.0274(16) 0.0406(19) -0.0002(14) 0.0177(16) 0.0036(14)
C16A 0.0276(14) 0.0183(12) 0.0208(13) 0.0036(10) 0.0001(10) 0.0022(10)
C17A 0.0314(16) 0.0241(14) 0.0277(15) 0.0049(11) 0.0045(12) 0.0041(12)
C18A 0.0345(17) 0.0253(14) 0.0333(16) 0.0095(12) 0.0075(13) -0.0010(12)
C19A 0.0402(18) 0.0217(14) 0.0342(17) 0.0108(12) -0.0008(14) 0.0010(12)
C20A 0.0302(15) 0.0188(13) 0.0359(17) 0.0035(11) -0.0026(12) 0.0047(11)
C21A 0.0247(14) 0.0198(12) 0.0245(14) 0.0013(10) -0.0011(11) 0.0020(10)
C22A 0.0346(17) 0.0294(16) 0.0369(18) 0.0086(13) 0.0146(14) 0.0057(13)
C23A 0.062(3) 0.043(2) 0.043(2) 0.0023(17) 0.0235(19) 0.0082(19)
C24A 0.0315(19) 0.0346(19) 0.093(4) 0.004(2) 0.003(2) 0.0045(15)
C25A 0.0227(14) 0.0210(13) 0.0348(16) -0.0013(11) 0.0029(11) 0.0012(10)
C26A 0.0333(17) 0.0350(17) 0.0368(18) -0.0006(14) 0.0059(14) 0.0025(14)
C27A 0.0302(18) 0.054(2) 0.048(2) 0.0031(18) -0.0009(15) 0.0074(16)
C28A 0.0213(12) 0.0153(11) 0.0247(13) 0.0025(10) -0.0011(10) 0.0012(9)
C29A 0.0211(13) 0.0225(13) 0.0280(14) 0.0022(11) 0.0007(11) -0.0015(10)
C30A 0.0204(13) 0.0277(15) 0.0371(17) 0.0051(12) 0.0036(12) -0.0021(11)
C31A 0.0234(14) 0.0193(13) 0.0479(19) 0.0038(12) -0.0049(13) -0.0041(11)
C32A 0.0295(15) 0.0169(12) 0.0344(16) -0.0003(11) -0.0069(12) -0.0018(11)
C33A 0.0236(13) 0.0171(12) 0.0270(14) 0.0029(10) 0.0004(11) 0.0007(10)
C34A 0.0213(12) 0.0150(11) 0.0199(12) 0.0004(9) 0.0025(10) -0.0018(9)
C35A 0.0248(14) 0.0221(13) 0.0238(14) 0.0013(10) 0.0056(11) 0.0006(10)
C36A 0.0266(15) 0.0294(15) 0.0356(17) 0.0044(12) 0.0108(12) 0.0068(12)
C37A 0.0381(18) 0.0330(16) 0.0286(16) 0.0040(12) 0.0168(13) 0.0042(13)
C38A 0.0381(17) 0.0223(13) 0.0209(13) 0.0034(10) 0.0042(12) 0.0004(12)
C39A 0.0242(13) 0.0173(12) 0.0233(13) -0.0002(10) 0.0019(10) 0.0000(10)
C40A 0.0250(13) 0.0177(12) 0.0174(12) 0.0018(9) 0.0018(10) 0.0018(10)
C41A 0.0266(14) 0.0175(12) 0.0220(13) 0.0012(10) 0.0053(10) 0.0016(10)
C42A 0.0413(17) 0.0182(12) 0.0206(13) -0.0010(10) 0.0072(12) -0.0045(12)
C43A 0.055(2) 0.0168(13) 0.0184(13) 0.0009(10) 0.0050(13) 0.0075(13)
C44A 0.0346(16) 0.0272(14) 0.0218(14) 0.0018(11) -0.0005(12) 0.0145(12)
C45A 0.0279(14) 0.0207(13) 0.0215(13) 0.0008(10) -0.0003(11) 0.0029(11)
B1A 0.0192(13) 0.0178(13) 0.0184(13) 0.0009(10) 0.0021(10) 0.0004(10)
F1B 0.0285(9) 0.0394(10) 0.0259(9) -0.0093(8) 0.0039(7) -0.0127(8)
F2B 0.0258(10) 0.0663(15) 0.0350(11) -0.0030(10) 0.0071(8) -0.0162(10)
F3B 0.0354(11) 0.0578(14) 0.0298(10) -0.0032(9) 0.0131(8) 0.0030(9)
F4B 0.0459(12) 0.0356(10) 0.0280(10) -0.0133(8) 0.0041(8) 0.0009(9)
F5B 0.0276(9) 0.0325(10) 0.0328(10) -0.0114(8) 0.0011(7) -0.0082(7)
F6B 0.0244(9) 0.0351(10) 0.0282(9) 0.0012(7) 0.0061(7) 0.0016(7)
F7B 0.0226(9) 0.0411(11) 0.0390(11) -0.0055(8) 0.0084(8) 0.0060(8)
F8B 0.0243(9) 0.0300(9) 0.0472(12) -0.0017(8) -0.0026(8) 0.0079(7)
F9B 0.0320(10) 0.0325(10) 0.0362(10) 0.0076(8) -0.0006(8) 0.0022(8)
F10B 0.0272(9) 0.0292(9) 0.0278(9) 0.0007(7) 0.0063(7) 0.0015(7)
F11B 0.0238(9) 0.0316(10) 0.0526(12) -0.0066(9) 0.0034(8) -0.0069(7)
F12B 0.0416(12) 0.0386(12) 0.0689(16) -0.0131(11) 0.0177(11) -0.0232(10)
F13B 0.0704(16) 0.0176(9) 0.0670(16) -0.0070(9) 0.0325(13) -0.0116(9)
F14B 0.0573(14) 0.0211(9) 0.0552(14) -0.0020(9) 0.0157(11) 0.0101(9)
F15B 0.0287(9) 0.0228(8) 0.0445(11) -0.0041(8) 0.0052(8) 0.0052(7)
N1B 0.0195(11) 0.0160(10) 0.0260(12) 0.0011(8) 0.0017(9) 0.0015(8)
N2B 0.0184(10) 0.0160(10) 0.0232(11) -0.0012(8) 0.0008(8) -0.0001(8)
C1B 0.0227(13) 0.0177(12) 0.0250(13) 0.0012(10) 0.0011(10) 0.0005(10)
C2B 0.0166(12) 0.0178(12) 0.0225(13) -0.0007(9) 0.0028(9) 0.0007(9)
C3B 0.0211(12) 0.0188(12) 0.0168(12) 0.0000(9) 0.0004(9) 0.0012(9)
C4B 0.0246(14) 0.0172(12) 0.0298(15) 0.0011(10) 0.0022(11) 0.0028(10)
C5B 0.0284(15) 0.0215(13) 0.0316(16) 0.0024(11) 0.0018(12) 0.0006(11)
C6B 0.0375(18) 0.0245(15) 0.050(2) 0.0132(14) 0.0048(15) 0.0002(13)
C7B 0.042(2) 0.0256(16) 0.061(2) 0.0161(16) 0.0002(17) 0.0074(14)
C8B 0.0321(17) 0.0283(16) 0.057(2) 0.0098(15) 0.0018(15) 0.0094(13)
C9B 0.0249(14) 0.0249(14) 0.0377(17) 0.0041(12) 0.0021(12) 0.0039(11)
C10B 0.0278(15) 0.0263(15) 0.0373(17) 0.0061(12) 0.0071(13) 0.0016(12)
C11B 0.044(2) 0.0324(17) 0.047(2) -0.0033(15) 0.0150(16) 0.0001(15)
C12B 0.0310(17) 0.0370(18) 0.044(2) 0.0016(15) 0.0081(14) -0.0055(14)
C13B 0.0248(15) 0.0330(17) 0.051(2) 0.0105(15) 0.0087(14) 0.0046(13)
C14B 0.0310(19) 0.054(2) 0.066(3) -0.004(2) 0.0166(18) -0.0003(17)
C15B 0.041(2) 0.045(2) 0.065(3) 0.0019(19) 0.0143(19) -0.0122(17)
C16B 0.0238(13) 0.0191(12) 0.0198(13) -0.0031(10) -0.0037(10) 0.0023(10)
C17B 0.0245(14) 0.0214(13) 0.0369(17) -0.0036(12) -0.0053(12) 0.0007(11)
C18B 0.0334(17) 0.0244(15) 0.049(2) -0.0100(14) -0.0078(15) -0.0037(13)
C19B 0.046(2) 0.0229(15) 0.0426(19) -0.0143(13) -0.0037(15) 0.0033(14)
C20B 0.0378(18) 0.0299(16) 0.0322(17) -0.0100(13) 0.0033(13) 0.0074(13)
C21B 0.0312(15) 0.0234(13) 0.0234(14) -0.0017(11) 0.0012(11) 0.0032(11)
C22B 0.0232(15) 0.0228(14) 0.055(2) -0.0035(14) 0.0006(14) -0.0017(11)
C23B 0.0283(18) 0.045(2) 0.069(3) 0.0063(19) -0.0060(17) 0.0039(15)
C24B 0.042(2) 0.0365(19) 0.058(3) 0.0002(17) 0.0096(18) -0.0026(16)
C25B 0.0328(16) 0.0243(14) 0.0344(17) -0.0045(12) 0.0101(13) 0.0017(12)
C26B 0.0287(16) 0.0353(17) 0.045(2) -0.0071(15) 0.0028(14) -0.0027(13)
C27B 0.059(3) 0.052(2) 0.040(2) 0.0015(18) 0.0221(19) -0.003(2)
C28B 0.0205(12) 0.0188(12) 0.0249(13) -0.0037(10) 0.0026(10) 0.0019(10)
C29B 0.0249(14) 0.0262(14) 0.0219(13) -0.0031(11) 0.0014(11) 0.0003(11)
C30B 0.0198(13) 0.0358(16) 0.0282(15) -0.0012(12) 0.0038(11) -0.0032(12)
C31B 0.0280(15) 0.0346(16) 0.0254(14) -0.0011(12) 0.0080(11) 0.0074(12)
C32B 0.0309(15) 0.0259(14) 0.0215(14) -0.0060(11) 0.0010(11) 0.0040(11)
C33B 0.0224(13) 0.0210(13) 0.0278(14) -0.0052(11) 0.0010(11) -0.0001(10)
C34B 0.0188(12) 0.0204(12) 0.0240(13) -0.0081(10) -0.0007(10) -0.0024(10)
C35B 0.0214(13) 0.0235(13) 0.0247(14) -0.0040(10) 0.0013(10) -0.0010(10)
C36B 0.0197(13) 0.0264(14) 0.0303(15) -0.0076(11) 0.0039(11) 0.0000(11)
C37B 0.0199(13) 0.0223(13) 0.0365(16) -0.0048(11) -0.0032(11) 0.0021(10)
C38B 0.0249(14) 0.0215(13) 0.0290(15) -0.0014(11) -0.0038(11) -0.0038(11)
C39B 0.0205(13) 0.0197(12) 0.0265(14) -0.0064(10) 0.0031(10) -0.0039(10)
C40B 0.0258(14) 0.0206(13) 0.0288(15) -0.0057(11) 0.0058(11) -0.0020(11)
C41B 0.0302(16) 0.0249(14) 0.0339(16) -0.0065(12) 0.0089(12) -0.0058(12)
C42B 0.0370(18) 0.0274(15) 0.0405(18) -0.0111(13) 0.0145(14) -0.0122(13)
C43B 0.054(2) 0.0186(14) 0.0409(19) -0.0081(12) 0.0220(16) -0.0099(14)
C44B 0.046(2) 0.0201(14) 0.0374(18) -0.0040(12) 0.0140(15) 0.0049(13)
C45B 0.0312(16) 0.0229(14) 0.0308(15) -0.0060(11) 0.0082(12) -0.0010(11)
B1B 0.0210(14) 0.0167(13) 0.0250(15) -0.0043(11) 0.0021(11) -0.0018(11)
F2C 0.025(7) 0.051(8) 0.064(9) -0.008(7) -0.009(6) -0.010(6)
F4C 0.054(9) 0.043(8) 0.062(10) -0.004(7) 0.018(7) 0.000(7)
F3C 0.052(9) 0.063(9) 0.071(10) -0.001(7) 0.021(7) 0.007(7)
F1C 0.024(7) 0.031(8) 0.042(9) -0.004(7) -0.004(6) -0.004(6)
F5C 0.042(11) 0.024(7) 0.037(10) -0.003(7) 0.006(7) -0.013(7)
C31C 0.025(7) 0.026(7) 0.028(7) -0.002(4) 0.001(5) 0.002(4)
C30C 0.016(6) 0.020(6) 0.021(6) -0.008(4) 0.005(4) -0.002(4)
C28C 0.014(7) 0.016(7) 0.016(8) -0.003(5) 0.004(5) 0.000(4)
C33C 0.012(7) 0.011(6) 0.016(7) -0.002(4) 0.000(4) 0.002(4)
C32C 0.029(8) 0.025(8) 0.030(8) 0.003(5) 0.003(5) 0.000(5)
C29C 0.030(9) 0.026(9) 0.027(9) 0.001(5) 0.002(5) -0.001(5)

loop_
_atom_type_symbol
_atom_type_description
_atom_type_scat_dispersion_real
_atom_type_scat_dispersion_imag
_atom_type_scat_source
C C 0.0033 0.0016 'International Tables Vol C Tables 4.2.6.8 and 6.1.1.4'
H H 0.0000 0.0000 'International Tables Vol C Tables 4.2.6.8 and 6.1.1.4'
B B 0.0013 0.0007 'International Tables Vol C Tables 4.2.6.8 and 6.1.1.4'
Cs Cs -0.3680 2.1192 'International Tables Vol C Tables 4.2.6.8 and 6.1.1.4'
F F 0.0171 0.0103 'International Tables Vol C Tables 4.2.6.8 and 6.1.1.4'
N N 0.0061 0.0033 'International Tables Vol C Tables 4.2.6.8 and 6.1.1.4'
O O 0.0106 0.0060 'International Tables Vol C Tables 4.2.6.8 and 6.1.1.4'

loop_
_exptl_crystal_face_index_h
_exptl_crystal_face_index_k
_exptl_crystal_face_index_l
_exptl_crystal_face_perp_dist
9 -33 -35 0.0827
-1 49 -15 0.0794
12 -28 -24 0.0684
-12 6 40 0.0608
-8 39 -17 0.0858
-14 -13 19 0.0485
15 -3 -3 0.0619
12 17 24 0.0826
4 37 -40 0.0485
-2 12 60 0.0812
-3 -50 3 0.0547
-2 -49 -11 0.0690
0 37 42 0.0897
-10 -16 46 0.0530
-14 11 -5 0.0817
9 -30 27 0.0735
14 -11 5 0.0599
-14 -20 5 0.0670
-12 -28 18 0.0478
14 0 19 0.0703
-8 -42 9 0.0504
8 18 43 0.0876
0 1 -2 0.0395
9 16 39 0.0770
4 -14 55 0.0826
10 29 21 0.0812
1 -2 -2 0.0552
-4 47 -18 0.0688
-5 -18 56 0.0625
-5 4 60 0.0635
-4 30 49 0.0699
-1 49 18 0.0711

loop_
_geom_angle_atom_site_label_1
_geom_angle_atom_site_label_2
_geom_angle_atom_site_label_3
_geom_angle
_geom_angle_site_symmetry_1
_geom_angle_site_symmetry_3
_geom_angle_publ_flag
O1 Cs1 O2 80.80(8) . . ?
O1 Cs1 O3 71.88(9) . . ?
O2 Cs1 O3 126.04(8) . . ?
C49 O1 C46 110.7(8) . . ?
C46 O1 C66 108.8(5) . . ?
C49 O1 Cs1 109.1(7) . . ?
C46 O1 Cs1 139.7(3) . . ?
C66 O1 Cs1 110.7(4) . . ?
C50 O2 C53 106.2(3) . . ?
C50 O2 Cs1 127.6(2) . . ?
C53 O2 Cs1 122.8(2) . . ?
C57 O3 C54 104.8(3) . . ?
C57 O3 Cs1 121.9(2) . . ?
C54 O3 Cs1 133.1(2) . . ?
O1 C46 C47 107.1(4) . . ?
O1 C46 C46C 99.0(9) . . ?
C46 C47 C48 100.1(5) . . ?
C47 C48 C66 96.0(7) . . ?
O1 C49 C47C 106.3(13) . . ?
O1 C49 Cs1 50.6(6) . . ?
C47C C49 Cs1 150.4(13) . . ?
O2 C50 C51 106.6(3) . . ?
C52 C51 C50 104.4(3) . . ?
C53 C52 C51 102.6(4) . . ?
O2 C53 C52 105.2(3) . . ?
O3 C54 C55 106.5(4) . . ?
C56 C55 C54 103.9(4) . . ?
C57 C56 C55 103.7(4) . . ?
O3 C57 C56 105.9(4) . . ?
O1 C66 C48 93.7(8) . . ?
O1 C66 Cs1 47.5(4) . . ?
C48 C66 Cs1 134.2(9) . . ?
C47C C46C C46 104.3(17) . . ?
C46C C47C C49 84.9(17) . . ?
O2A Cs1A O1A 87.97(10) . . ?
O2A Cs1A O3A 78.02(19) . . ?
O1A Cs1A O3A 84.79(15) . . ?
O3C Cs1C O2A 77.7(4) . . ?
O3C Cs1C O1A 95.0(4) . . ?
O2A Cs1C O1A 85.99(12) . . ?
C49A O1A C46A 105.9(4) . . ?
C49A O1A Cs1A 100.5(3) . . ?
C46A O1A Cs1A 115.3(4) . . ?
C49A O1A Cs1C 96.4(3) . . ?
C46A O1A Cs1C 115.9(4) . . ?
C53A O2A C50A 109.5(4) . . ?
C53A O2A Cs1C 106.3(3) . . ?
C50A O2A Cs1C 140.6(3) . . ?
C53A O2A Cs1A 111.8(3) . . ?
C50A O2A Cs1A 135.0(3) . . ?
C57A O3A C54A 104.8(8) . . ?
C57A O3A Cs1A 126.4(6) . . ?
C54A O3A Cs1A 127.7(7) . . ?
C54C O3C C59 116(2) . . ?
C54C O3C Cs1C 107.6(13) . . ?
C59 O3C Cs1C 130.6(17) . . ?
C59 C58 C55C 102(2) . . ?
C58 C59 O3C 99(2) . . ?
C58 C59 Cs1C 122.9(18) . . ?
O3C C59 Cs1C 32.9(12) . . ?
O1A C46A C47A 110.4(5) . . ?
O1A C46A Cs1A 45.3(3) . . ?
C47A C46A Cs1A 111.2(4) . . ?
C46A C47A C48A 102.3(4) . . ?
C49A C48A C47A 100.6(4) . . ?
O1A C49A C48A 105.6(4) . . ?
O1A C49A Cs1A 57.1(3) . . ?
C48A C49A Cs1A 97.6(3) . . ?
O1A C49A Cs1C 61.7(3) . . ?
C48A C49A Cs1C 95.6(3) . . ?
O2A C50A C51A 106.9(4) . . ?
C50A C51A C52A 103.3(4) . . ?
C51A C52A C53A 101.6(4) . . ?
O2A C53A C52A 104.0(4) . . ?
O2A C53A Cs1C 51.3(2) . . ?
C52A C53A Cs1C 153.8(3) . . ?
O2A C53A Cs1A 47.8(2) . . ?
C52A C53A Cs1A 151.0(3) . . ?
O3A C54A C55A 106.0(8) . . ?
C56A C55A C54A 106.1(8) . . ?
C55A C56A C57A 102.6(7) . . ?
O3A C57A C56A 105.4(7) . . ?
O3C C54C C55C 99.5(18) . . ?
O3C C54C Cs1C 50.5(11) . . ?
C55C C54C Cs1C 149.9(16) . . ?
C54C C55C C58 101.7(18) . . ?
O3B Cs1B O1B 85.9(3) . . ?
O3B Cs1B O2B 79.6(4) . . ?
O1B Cs1B O2B 77.83(10) . . ?
O1B Cs1D O2B 82.32(14) . . ?
O1B Cs1D O3D 97.3(2) . . ?
O2B Cs1D O3D 88.2(3) . . ?
C46B O1B C49B 108.1(3) . . ?
C46B O1B Cs1D 111.0(3) . . ?
C49B O1B Cs1D 140.4(3) . . ?
C46B O1B Cs1B 112.0(3) . . ?
C49B O1B Cs1B 138.9(3) . . ?
C50B O2B C53B 111.1(4) . . ?
C50B O2B Cs1D 127.3(3) . . ?
C53B O2B Cs1D 118.4(3) . . ?
C50B O2B Cs1B 125.8(3) . . ?
C53B O2B Cs1B 120.2(3) . . ?
C54B O3B C57B 104.8(13) . . ?
C54B O3B Cs1B 112.2(10) . . ?
C57B O3B Cs1B 143.0(13) . . ?
C54B O3D C57C 110.7(9) . . ?
C54B O3D Cs1D 106.7(6) . . ?
C57C O3D Cs1D 135.8(9) . . ?
O1B C46B C47B 105.0(4) . . ?
O1B C46B Cs1D 47.9(2) . . ?
C47B C46B Cs1D 141.8(3) . . ?
O1B C46B Cs1B 47.8(2) . . ?
C47B C46B Cs1B 143.3(3) . . ?
C46B C47B C48B 102.6(4) . . ?
C49B C48B C47B 104.5(4) . . ?
O1B C49B C48B 106.4(4) . . ?
O2B C50B C51B 104.2(5) . . ?
C52B C51B C50B 105.8(5) . . ?
C51B C52B C53B 103.2(5) . . ?
O2B C53B C52B 104.7(5) . . ?
O2B C53B Cs1D 42.3(2) . . ?
C52B C53B Cs1D 132.4(3) . . ?
O3D C54B C55B 108.7(7) . . ?
O3B C54B C55B 102.5(9) . . ?
O3B C54B Cs1B 47.1(8) . . ?
C55B C54B Cs1B 144.5(5) . . ?
O3D C54B Cs1D 52.7(5) . . ?
C55B C54B Cs1D 141.9(5) . . ?
C56B C55B C54B 101.4(7) . . ?
C54B C55B C56C 100.5(7) . . ?
C55B C56B C57B 95.7(10) . . ?
O3B C57B C56B 101.7(14) . . ?
C57C C56C C55B 100.1(9) . . ?
O3D C57C C56C 106.2(11) . . ?
C1 N1 C2 114.2(2) . . ?
C1 N1 C4 115.3(2) . . ?
C2 N1 C4 130.5(2) . . ?
C1 N2 C3 112.5(2) . . ?
C1 N2 C16 124.4(2) . . ?
C3 N2 C16 123.0(2) . . ?
N2 C1 N1 101.5(2) . . ?
N2 C1 Cs1 144.56(19) . . ?
N1 C1 Cs1 110.71(16) . . ?
C3 C2 N1 102.5(2) . . ?
C3 C2 B1 122.8(2) . . ?
N1 C2 B1 134.6(2) . . ?
C2 C3 N2 109.3(2) . . ?
C5 C4 C9 122.3(2) . . ?
C5 C4 N1 119.2(2) . . ?
C9 C4 N1 118.2(2) . . ?
C5 C4 Cs1 86.68(16) . . ?
C9 C4 Cs1 85.74(16) . . ?
N1 C4 Cs1 92.10(15) . . ?
C6 C5 C4 117.6(2) . . ?
C6 C5 C10 121.2(2) . . ?
C4 C5 C10 121.1(2) . . ?
C6 C5 Cs1 91.09(17) . . ?
C4 C5 Cs1 71.83(15) . . ?
C10 C5 Cs1 104.00(16) . . ?
C7 C6 C5 120.9(3) . . ?
C8 C7 C6 120.4(3) . . ?
C7 C8 C9 121.3(3) . . ?
C8 C9 C4 117.6(2) . . ?
C8 C9 C13 120.4(2) . . ?
C4 C9 C13 122.0(2) . . ?
C8 C9 Cs1 90.53(17) . . ?
C4 C9 Cs1 72.66(15) . . ?
C13 C9 Cs1 105.91(18) . . ?
C5 C10 C12 113.4(2) . . ?
C5 C10 C11 111.1(2) . . ?
C12 C10 C11 110.1(2) . . ?
C10 C11 Cs1 106.00(17) . . ?
C9 C13 C14 111.9(3) . . ?
C9 C13 C15 111.5(3) . . ?
C14 C13 C15 109.7(3) . . ?
C21 C16 C17 122.6(3) . . ?
C21 C16 N2 118.5(2) . . ?
C17 C16 N2 118.9(2) . . ?
C16 C17 C18 117.4(3) . . ?
C16 C17 C22 121.9(3) . . ?
C18 C17 C22 120.6(3) . . ?
C19 C18 C17 121.0(3) . . ?
C18 C19 C20 120.3(3) . . ?
C19 C20 C21 120.8(3) . . ?
C16 C21 C20 117.8(3) . . ?
C16 C21 C25 121.6(3) . . ?
C20 C21 C25 120.7(3) . . ?
C17 C22 C24 111.5(3) . . ?
C17 C22 C23 111.4(3) . . ?
C24 C22 C23 110.1(3) . . ?
C21 C25 C26 111.6(3) . . ?
C21 C25 C27 111.7(3) . . ?
C26 C25 C27 111.4(3) . . ?
C33 C28 C29 111.8(5) . . ?
C33 C28 B1 120.4(4) . . ?
C29 C28 B1 127.8(4) . . ?
F1 C29 C30 113.6(5) . . ?
F1 C29 C28 121.8(5) . . ?
C30 C29 C28 124.7(6) . . ?
F2 C30 C31 120.2(4) . . ?
F2 C30 C29 120.3(5) . . ?
C31 C30 C29 119.5(5) . . ?
F3 C31 C30 121.5(5) . . ?
F3 C31 C32 119.3(5) . . ?
C30 C31 C32 119.2(4) . . ?
F4 C32 C31 120.6(4) . . ?
F4 C32 C33 120.9(5) . . ?
C31 C32 C33 118.5(5) . . ?
F5 C33 C32 114.3(5) . . ?
F5 C33 C28 119.5(4) . . ?
C32 C33 C28 126.1(5) . . ?
C39 C34 C35 112.0(2) . . ?
C39 C34 B1 127.0(2) . . ?
C35 C34 B1 120.7(2) . . ?
F6 C35 C36 115.5(3) . . ?
F6 C35 C34 119.7(2) . . ?
C36 C35 C34 124.9(3) . . ?
F7 C36 C35 121.3(3) . . ?
F7 C36 C37 118.7(3) . . ?
C35 C36 C37 120.0(3) . . ?
F8 C37 C38 121.1(3) . . ?
F8 C37 C36 120.8(3) . . ?
C38 C37 C36 118.2(3) . . ?
F9 C38 C37 119.5(3) . . ?
F9 C38 C39 120.4(3) . . ?
C37 C38 C39 120.0(3) . . ?
F10 C39 C34 122.0(3) . . ?
F10 C39 C38 113.0(2) . . ?
C34 C39 C38 125.0(3) . . ?
C41 C40 C45 112.1(3) . . ?
C41 C40 B1 127.0(3) . . ?
C45 C40 B1 120.4(2) . . ?
F11 C41 C40 121.1(3) . . ?
F11 C41 C42 114.4(3) . . ?
C40 C41 C42 124.5(3) . . ?
F12 C42 C43 119.7(3) . . ?
F12 C42 C41 120.0(3) . . ?
C43 C42 C41 120.3(3) . . ?
F13 C43 C42 120.8(3) . . ?
F13 C43 C44 120.6(3) . . ?
C42 C43 C44 118.6(3) . . ?
F14 C44 C43 120.4(3) . . ?
F14 C44 C45 120.2(3) . . ?
C43 C44 C45 119.3(3) . . ?
F15 C45 C40 119.9(3) . . ?
F15 C45 C44 114.9(3) . . ?
C40 C45 C44 125.1(3) . . ?
C2 B1 C28 109.4(3) . . ?
C2 B1 C40 115.4(2) . . ?
C28 B1 C40 105.5(3) . . ?
C2 B1 C34 103.5(2) . . ?
C28 B1 C34 110.8(3) . . ?
C40 B1 C34 112.4(2) . . ?
C2 B1 C28C 121.4(9) . . ?
C40 B1 C28C 97.5(9) . . ?
C34 B1 C28C 106.7(9) . . ?
C1A N1A C2A 113.9(2) . . ?
C1A N1A C4A 114.3(2) . . ?
C2A N1A C4A 131.7(2) . . ?
C1A N2A C3A 112.5(2) . . ?
C1A N2A C16A 124.6(2) . . ?
C3A N2A C16A 122.5(2) . . ?
N2A C1A N1A 101.8(2) . . ?
N2A C1A Cs1A 152.55(19) . . ?
N1A C1A Cs1A 101.47(17) . . ?
C3A C2A N1A 102.5(2) . . ?
C3A C2A B1A 121.3(2) . . ?
N1A C2A B1A 136.2(2) . . ?
C2A C3A N2A 109.2(2) . . ?
C5A C4A C9A 122.2(3) . . ?
C5A C4A N1A 118.1(3) . . ?
C9A C4A N1A 119.2(3) . . ?
C5A C4A Cs1A 81.19(18) . . ?
C9A C4A Cs1A 80.85(17) . . ?
N1A C4A Cs1A 101.75(16) . . ?
C5A C4A Cs1C 84.61(19) . . ?
C9A C4A Cs1C 82.25(17) . . ?
N1A C4A Cs1C 96.59(18) . . ?
C6A C5A C4A 117.4(3) . . ?
C6A C5A C10A 119.7(3) . . ?
C4A C5A C10A 123.0(3) . . ?
C6A C5A Cs1A 81.0(2) . . ?
C4A C5A Cs1A 75.52(18) . . ?
C10A C5A Cs1A 112.8(2) . . ?
C6A C5A Cs1C 85.8(2) . . ?
C4A C5A Cs1C 72.58(19) . . ?
C10A C5A Cs1C 110.9(2) . . ?
C7A C6A C5A 121.3(3) . . ?
C7A C6A Cs1A 80.3(2) . . ?
C5A C6A Cs1A 76.2(2) . . ?
C7A C6A Cs1C 82.1(2) . . ?
C5A C6A Cs1C 72.4(2) . . ?
C6A C7A C8A 120.1(3) . . ?
C6A C7A Cs1A 77.5(2) . . ?
C8A C7A Cs1A 77.9(2) . . ?
C6A C7A Cs1C 77.0(2) . . ?
C8A C7A Cs1C 75.5(2) . . ?
C7A C8A C9A 121.3(3) . . ?
C7A C8A Cs1A 79.9(2) . . ?
C9A C8A Cs1A 75.60(18) . . ?
C7A C8A Cs1C 83.4(2) . . ?
C9A C8A Cs1C 71.56(19) . . ?
C8A C9A C4A 117.6(3) . . ?
C8A C9A C13A 120.9(3) . . ?
C4A C9A C13A 121.4(3) . . ?
C8A C9A Cs1A 81.72(18) . . ?
C4A C9A Cs1A 75.71(16) . . ?
C13A C9A Cs1A 109.41(18) . . ?
C8A C9A Cs1C 86.6(2) . . ?
C4A C9A Cs1C 74.57(17) . . ?
C13A C9A Cs1C 105.60(19) . . ?
C5A C10A C12A 111.6(3) . . ?
C5A C10A C11A 111.0(3) . . ?
C12A C10A C11A 110.4(3) . . ?
C9A C13A C15A 110.7(3) . . ?
C9A C13A C14A 113.6(3) . . ?
C15A C13A C14A 110.1(3) . . ?
C13A C15A Cs1C 102.8(2) . . ?
C13A C15A Cs1A 99.5(2) . . ?
C17A C16A C21A 122.7(3) . . ?
C17A C16A N2A 117.8(3) . . ?
C21A C16A N2A 119.4(3) . . ?
C16A C17A C18A 117.9(3) . . ?
C16A C17A C22A 121.4(3) . . ?
C18A C17A C22A 120.7(3) . . ?
C19A C18A C17A 120.6(3) . . ?
C18A C19A C20A 120.2(3) . . ?
C19A C20A C21A 121.3(3) . . ?
C20A C21A C16A 117.2(3) . . ?
C20A C21A C25A 121.8(3) . . ?
C16A C21A C25A 120.9(3) . . ?
C24A C22A C17A 112.3(3) . . ?
C24A C22A C23A 112.6(3) . . ?
C17A C22A C23A 109.9(3) . . ?
C21A C25A C27A 114.1(3) . . ?
C21A C25A C26A 110.5(3) . . ?
C27A C25A C26A 108.0(3) . . ?
C33A C28A C29A 112.6(3) . . ?
C33A C28A B1A 126.7(3) . . ?
C29A C28A B1A 120.4(2) . . ?
F1A C29A C30A 115.1(3) . . ?
F1A C29A C28A 119.7(2) . . ?
C30A C29A C28A 125.2(3) . . ?
F2A C30A C31A 120.3(3) . . ?
F2A C30A C29A 120.6(3) . . ?
C31A C30A C29A 119.1(3) . . ?
F3A C31A C32A 120.5(3) . . ?
F3A C31A C30A 120.7(3) . . ?
C32A C31A C30A 118.9(3) . . ?
F4A C32A C31A 120.1(3) . . ?
F4A C32A C33A 119.9(3) . . ?
C31A C32A C33A 120.0(3) . . ?
F5A C33A C28A 122.3(3) . . ?
F5A C33A C32A 113.6(3) . . ?
C28A C33A C32A 124.1(3) . . ?
C35A C34A C39A 113.3(3) . . ?
C35A C34A B1A 127.2(2) . . ?
C39A C34A B1A 119.6(2) . . ?
F6A C35A C34A 121.6(2) . . ?
F6A C35A C36A 114.8(3) . . ?
C34A C35A C36A 123.6(3) . . ?
F7A C36A C37A 119.9(3) . . ?
F7A C36A C35A 120.2(3) . . ?
C37A C36A C35A 119.9(3) . . ?
F8A C37A C36A 120.6(3) . . ?
F8A C37A C38A 120.3(3) . . ?
C36A C37A C38A 119.1(3) . . ?
F9A C38A C39A 120.9(3) . . ?
F9A C38A C37A 120.0(3) . . ?
C39A C38A C37A 119.0(3) . . ?
F10A C39A C38A 115.5(3) . . ?
F10A C39A C34A 119.5(2) . . ?
C38A C39A C34A 125.0(3) . . ?
C45A C40A C41A 113.2(2) . . ?
C45A C40A B1A 128.5(2) . . ?
C41A C40A B1A 117.7(2) . . ?
F11A C41A C42A 115.5(3) . . ?
F11A C41A C40A 119.9(2) . . ?
C42A C41A C40A 124.6(3) . . ?
F12A C42A C43A 120.7(3) . . ?
F12A C42A C41A 119.8(3) . . ?
C43A C42A C41A 119.5(3) . . ?
F13A C43A C44A 120.8(3) . . ?
F13A C43A C42A 120.2(3) . . ?
C44A C43A C42A 119.0(3) . . ?
F14A C44A C43A 119.8(3) . . ?
F14A C44A C45A 120.1(3) . . ?
C43A C44A C45A 120.1(3) . . ?
F15A C45A C40A 121.7(2) . . ?
F15A C45A C44A 114.6(3) . . ?
C40A C45A C44A 123.7(3) . . ?
C2A B1A C34A 113.2(2) . . ?
C2A B1A C40A 114.9(2) . . ?
C34A B1A C40A 103.1(2) . . ?
C2A B1A C28A 103.2(2) . . ?
C34A B1A C28A 109.7(2) . . ?
C40A B1A C28A 112.9(2) . . ?
C31B F3B Cs1 136.23(19) . . ?
C44B F14B Cs1A 144.4(2) . . ?
C44B F14B Cs1C 144.5(2) . . ?
C1B N1B C2B 114.1(2) . . ?
C1B N1B C4B 114.0(2) . . ?
C2B N1B C4B 131.7(2) . . ?
C1B N2B C3B 111.8(2) . . ?
C1B N2B C16B 123.1(2) . . ?
C3B N2B C16B 124.9(2) . . ?
N2B C1B N1B 102.3(2) . . ?
N2B C1B Cs1B 149.92(19) . . ?
N1B C1B Cs1B 107.33(17) . . ?
N2B C1B Cs1D 148.0(2) . . ?
N1B C1B Cs1D 108.65(17) . . ?
C3B C2B N1B 102.5(2) . . ?
C3B C2B B1B 122.4(2) . . ?
N1B C2B B1B 135.1(2) . . ?
C2B C3B N2B 109.2(2) . . ?
C5B C4B C9B 122.4(3) . . ?
C5B C4B N1B 118.4(3) . . ?
C9B C4B N1B 118.6(3) . . ?
C5B C4B Cs1B 85.99(19) . . ?
C9B C4B Cs1B 79.36(19) . . ?
N1B C4B Cs1B 96.96(16) . . ?
C5B C4B Cs1D 83.88(19) . . ?
C9B C4B Cs1D 81.9(2) . . ?
N1B C4B Cs1D 96.55(16) . . ?
C4B C5B C6B 117.7(3) . . ?
C4B C5B C10B 122.1(3) . . ?
C6B C5B C10B 120.1(3) . . ?
C4B C5B Cs1B 71.08(18) . . ?
C6B C5B Cs1B 85.2(2) . . ?
C10B C5B Cs1B 109.9(2) . . ?
C4B C5B Cs1D 73.52(18) . . ?
C6B C5B Cs1D 85.2(2) . . ?
C10B C5B Cs1D 107.4(2) . . ?
C7B C6B C5B 120.9(3) . . ?
C7B C6B Cs1B 79.2(2) . . ?
C5B C6B Cs1B 72.8(2) . . ?
C7B C6B Cs1D 81.3(2) . . ?
C5B C6B Cs1D 73.0(2) . . ?
C6B C7B C8B 120.1(3) . . ?
C6B C7B Cs1B 79.5(2) . . ?
C8B C7B Cs1B 73.3(2) . . ?
C6B C7B Cs1D 77.8(2) . . ?
C8B C7B Cs1D 75.7(2) . . ?
C7B C8B C9B 121.5(3) . . ?
C7B C8B Cs1B 85.1(3) . . ?
C9B C8B Cs1B 72.2(2) . . ?
C7B C8B Cs1D 83.1(3) . . ?
C9B C8B Cs1D 73.0(2) . . ?
C8B C9B C4B 117.4(3) . . ?
C8B C9B C13B 119.6(3) . . ?
C4B C9B C13B 123.0(3) . . ?
C8B C9B Cs1B 85.0(2) . . ?
C4B C9B Cs1B 76.82(19) . . ?
C13B C9B Cs1B 106.1(2) . . ?
C8B C9B Cs1D 85.1(2) . . ?
C4B C9B Cs1D 75.17(19) . . ?
C13B C9B Cs1D 107.7(2) . . ?
C5B C10B C11B 111.0(3) . . ?
C5B C10B C12B 113.0(3) . . ?
C11B C10B C12B 109.5(3) . . ?
C10B C11B Cs1D 100.3(2) . . ?
C10B C11B Cs1B 97.8(2) . . ?
C15B C13B C9B 111.5(3) . . ?
C15B C13B C14B 109.7(3) . . ?
C9B C13B C14B 112.2(3) . . ?
C13B C15B Cs1B 96.1(2) . . ?
C13B C15B Cs1D 96.2(2) . . ?
C17B C16B C21B 122.6(3) . . ?
C17B C16B N2B 118.8(3) . . ?
C21B C16B N2B 118.7(3) . . ?
C16B C17B C18B 117.2(3) . . ?
C16B C17B C22B 122.4(3) . . ?
C18B C17B C22B 120.4(3) . . ?
C19B C18B C17B 121.1(3) . . ?
C20B C19B C18B 120.4(3) . . ?
C19B C20B C21B 121.0(3) . . ?
C20B C21B C16B 117.7(3) . . ?
C20B C21B C25B 120.5(3) . . ?
C16B C21B C25B 121.8(3) . . ?
C17B C22B C23B 109.8(3) . . ?
C17B C22B C24B 112.2(3) . . ?
C23B C22B C24B 111.1(3) . . ?
C21B C25B C27B 112.7(3) . . ?
C21B C25B C26B 110.7(3) . . ?
C27B C25B C26B 110.6(3) . . ?
C29B C28B C33B 113.2(3) . . ?
C29B C28B B1B 127.1(2) . . ?
C33B C28B B1B 119.7(2) . . ?
F1B C29B C28B 121.5(3) . . ?
F1B C29B C30B 114.8(3) . . ?
C28B C29B C30B 123.7(3) . . ?
F2B C30B C31B 119.6(3) . . ?
F2B C30B C29B 120.5(3) . . ?
C31B C30B C29B 119.9(3) . . ?
F3B C31B C32B 120.6(3) . . ?
F3B C31B C30B 120.5(3) . . ?
C32B C31B C30B 118.9(3) . . ?
F4B C32B C33B 121.0(3) . . ?
F4B C32B C31B 119.7(3) . . ?
C33B C32B C31B 119.3(3) . . ?
F5B C33B C32B 115.3(3) . . ?
F5B C33B C28B 119.7(3) . . ?
C32B C33B C28B 125.0(3) . . ?
C39B C34B C35B 112.3(3) . . ?
C39B C34B B1B 127.1(3) . . ?
C35B C34B B1B 120.4(3) . . ?
F6B C35B C36B 115.7(3) . . ?
F6B C35B C34B 119.3(3) . . ?
C36B C35B C34B 125.0(3) . . ?
F7B C36B C37B 120.0(3) . . ?
F7B C36B C35B 120.7(3) . . ?
C37B C36B C35B 119.3(3) . . ?
F8B C37B C38B 120.5(3) . . ?
F8B C37B C36B 120.6(3) . . ?
C38B C37B C36B 118.9(3) . . ?
F9B C38B C37B 119.8(3) . . ?
F9B C38B C39B 120.3(3) . . ?
C37B C38B C39B 119.9(3) . . ?
F10B C39B C38B 113.7(3) . . ?
F10B C39B C34B 121.7(3) . . ?
C38B C39B C34B 124.6(3) . . ?
C45B C40B C41B 112.4(3) . . ?
C45B C40B B1B 119.5(3) . . ?
C41B C40B B1B 127.7(3) . . ?
F11B C41B C42B 113.9(3) . . ?
F11B C41B C40B 122.0(3) . . ?
C42B C41B C40B 124.0(3) . . ?
F12B C42B C43B 120.1(3) . . ?
F12B C42B C41B 119.6(3) . . ?
C43B C42B C41B 120.3(3) . . ?
F13B C43B C42B 121.0(3) . . ?
F13B C43B C44B 120.3(3) . . ?
C42B C43B C44B 118.6(3) . . ?
F14B C44B C43B 120.3(3) . . ?
F14B C44B C45B 120.5(3) . . ?
C43B C44B C45B 119.2(3) . . ?
F15B C45B C44B 115.4(3) . . ?
F15B C45B C40B 119.4(3) . . ?
C44B C45B C40B 125.1(3) . . ?
C2B B1B C28B 112.9(2) . . ?
C2B B1B C34B 103.2(2) . . ?
C28B B1B C34B 109.9(2) . . ?
C2B B1B C40B 114.9(2) . . ?
C28B B1B C40B 104.8(2) . . ?
C34B B1B C40B 111.3(2) . . ?
C32C C31C C30C 128(3) . . ?
C32C C31C F3C 113(3) . . ?
C30C C31C F3C 119(3) . . ?
F2C C30C C31C 126(3) . . ?
F2C C30C C29C 120(3) . . ?
C31C C30C C29C 114(2) . . ?
C33C C28C C29C 124(3) . . ?
C33C C28C B1 123(2) . . ?
C29C C28C B1 113(2) . . ?
C28C C33C F5C 123(3) . . ?
C28C C33C C32C 119(3) . . ?
F5C C33C C32C 118(3) . . ?
C31C C32C F4C 127(3) . . ?
C31C C32C C33C 118(3) . . ?
F4C C32C C33C 115(3) . . ?
F1C C29C C28C 131(3) . . ?
F1C C29C C30C 112(3) . . ?
C28C C29C C30C 117(3) . . ?

loop_
_geom_bond_atom_site_label_1
_geom_bond_atom_site_label_2
_geom_bond_distance
_geom_bond_site_symmetry_2
_geom_bond_publ_flag
Cs1 O1 2.994(3) . ?
Cs1 O2 3.015(3) . ?
Cs1 O3 3.147(3) . ?
O1 C49 1.34(2) . ?
O1 C46 1.436(5) . ?
O1 C66 1.511(12) . ?
O2 C50 1.415(5) . ?
O2 C53 1.427(5) . ?
O3 C57 1.417(5) . ?
O3 C54 1.418(5) . ?
C46 C47 1.446(8) . ?
C46 C46C 1.64(3) . ?
C47 C48 1.537(10) . ?
C48 C66 1.625(14) . ?
C49 C47C 1.76(3) . ?
C50 C51 1.532(6) . ?
C51 C52 1.520(6) . ?
C52 C53 1.493(6) . ?
C54 C55 1.519(6) . ?
C55 C56 1.519(7) . ?
C56 C57 1.510(7) . ?
C46C C47C 1.49(3) . ?
Cs1A O2A 3.036(3) . ?
Cs1A O1A 3.067(4) . ?
Cs1A O3A 3.139(9) . ?
Cs1C O3C 2.77(2) . ?
Cs1C O2A 2.921(4) . ?
Cs1C O1A 3.282(6) . ?
O1A C49A 1.393(6) . ?
O1A C46A 1.439(8) . ?
O2A C53A 1.427(6) . ?
O2A C50A 1.431(6) . ?
O3A C57A 1.423(12) . ?
O3A C54A 1.506(14) . ?
O3C C54C 1.34(2) . ?
O3C C59 1.45(3) . ?
C58 C59 1.42(3) . ?
C58 C55C 1.50(3) . ?
C46A C47A 1.442(8) . ?
C47A C48A 1.536(7) . ?
C48A C49A 1.499(7) . ?
C50A C51A 1.508(7) . ?
C51A C52A 1.511(7) . ?
C52A C53A 1.521(7) . ?
C54A C55A 1.527(16) . ?
C55A C56A 1.502(13) . ?
C56A C57A 1.541(13) . ?
C54C C55C 1.45(3) . ?
Cs1B O3B 2.957(18) . ?
Cs1B O1B 2.987(3) . ?
Cs1B O2B 3.068(4) . ?
Cs1D O1B 2.869(4) . ?
Cs1D O2B 2.910(5) . ?
Cs1D O3D 3.140(11) . ?
O1B C46B 1.390(6) . ?
O1B C49B 1.441(6) . ?
O2B C50B 1.419(7) . ?
O2B C53B 1.432(6) . ?
O3B C54B 1.42(2) . ?
O3B C57B 1.52(3) . ?
O3D C54B 1.387(13) . ?
O3D C57C 1.390(17) . ?
C46B C47B 1.495(6) . ?
C47B C48B 1.550(6) . ?
C48B C49B 1.488(7) . ?
C50B C51B 1.519(10) . ?
C51B C52B 1.467(9) . ?
C52B C53B 1.482(7) . ?
C54B C55B 1.494(9) . ?
C55B C56B 1.382(14) . ?
C55B C56C 1.654(16) . ?
C56B C57B 1.60(2) . ?
C56C C57C 1.453(16) . ?
F1 C29 1.339(6) . ?
F2 C30 1.339(5) . ?
F3 C31 1.349(5) . ?
F4 C32 1.353(6) . ?
F5 C33 1.364(6) . ?
F6 C35 1.344(3) . ?
F7 C36 1.342(4) . ?
F8 C37 1.345(3) . ?
F9 C38 1.345(3) . ?
F10 C39 1.353(3) . ?
F11 C41 1.347(4) . ?
F12 C42 1.352(4) . ?
F13 C43 1.345(4) . ?
F14 C44 1.340(4) . ?
F15 C45 1.352(3) . ?
N1 C1 1.376(4) . ?
N1 C2 1.418(3) . ?
N1 C4 1.450(3) . ?
N2 C1 1.362(3) . ?
N2 C3 1.377(4) . ?
N2 C16 1.439(3) . ?
C2 C3 1.358(4) . ?
C2 B1 1.639(4) . ?
C4 C5 1.406(4) . ?
C4 C9 1.406(4) . ?
C5 C6 1.400(4) . ?
C5 C10 1.518(4) . ?
C6 C7 1.392(4) . ?
C7 C8 1.375(4) . ?
C8 C9 1.400(4) . ?
C9 C13 1.520(4) . ?
C10 C12 1.530(4) . ?
C10 C11 1.533(4) . ?
C13 C14 1.531(4) . ?
C13 C15 1.531(5) . ?
C16 C21 1.397(4) . ?
C16 C17 1.398(4) . ?
C17 C18 1.403(4) . ?
C17 C22 1.516(4) . ?
C18 C19 1.382(5) . ?
C19 C20 1.382(5) . ?
C20 C21 1.401(4) . ?
C21 C25 1.512(4) . ?
C22 C24 1.522(5) . ?
C22 C23 1.534(5) . ?
C25 C26 1.522(5) . ?
C25 C27 1.528(5) . ?
C28 C33 1.386(7) . ?
C28 C29 1.403(7) . ?
C28 B1 1.649(6) . ?
C29 C30 1.382(7) . ?
C30 C31 1.376(7) . ?
C31 C32 1.376(7) . ?
C32 C33 1.386(7) . ?
C34 C39 1.388(4) . ?
C34 C35 1.405(4) . ?
C34 B1 1.680(4) . ?
C35 C36 1.379(4) . ?
C36 C37 1.380(4) . ?
C37 C38 1.371(5) . ?
C38 C39 1.391(4) . ?
C40 C41 1.389(4) . ?
C40 C45 1.390(4) . ?
C40 B1 1.676(4) . ?
C41 C42 1.390(4) . ?
C42 C43 1.361(5) . ?
C43 C44 1.370(5) . ?
C44 C45 1.391(4) . ?
B1 C28C 1.82(3) . ?
F1A C29A 1.348(4) . ?
F2A C30A 1.343(4) . ?
F3A C31A 1.343(3) . ?
F4A C32A 1.350(4) . ?
F5A C33A 1.356(4) . ?
F6A C35A 1.346(3) . ?
F7A C36A 1.347(4) . ?
F8A C37A 1.346(4) . ?
F9A C38A 1.345(3) . ?
F10A C39A 1.357(3) . ?
F11A C41A 1.353(3) . ?
F12A C42A 1.350(4) . ?
F13A C43A 1.347(3) . ?
F14A C44A 1.350(4) . ?
F15A C45A 1.350(4) . ?
N1A C1A 1.382(4) . ?
N1A C2A 1.423(3) . ?
N1A C4A 1.449(4) . ?
N2A C1A 1.357(4) . ?
N2A C3A 1.382(3) . ?
N2A C16A 1.439(3) . ?
C2A C3A 1.360(4) . ?
C2A B1A 1.639(4) . ?
C4A C5A 1.405(4) . ?
C4A C9A 1.413(4) . ?
C5A C6A 1.404(4) . ?
C5A C10A 1.522(4) . ?
C6A C7A 1.383(5) . ?
C7A C8A 1.385(5) . ?
C8A C9A 1.396(4) . ?
C9A C13A 1.511(4) . ?
C10A C12A 1.528(5) . ?
C10A C11A 1.534(5) . ?
C13A C15A 1.528(5) . ?
C13A C14A 1.528(4) . ?
C16A C17A 1.390(4) . ?
C16A C21A 1.404(4) . ?
C17A C18A 1.400(4) . ?
C17A C22A 1.520(4) . ?
C18A C19A 1.384(5) . ?
C19A C20A 1.384(5) . ?
C20A C21A 1.396(4) . ?
C21A C25A 1.523(4) . ?
C22A C24A 1.502(6) . ?
C22A C23A 1.544(5) . ?
C25A C27A 1.526(5) . ?
C25A C26A 1.534(5) . ?
C28A C33A 1.389(4) . ?
C28A C29A 1.395(4) . ?
C28A B1A 1.673(4) . ?
C29A C30A 1.384(4) . ?
C30A C31A 1.377(5) . ?
C31A C32A 1.369(5) . ?
C32A C33A 1.395(4) . ?
C34A C35A 1.389(4) . ?
C34A C39A 1.391(4) . ?
C34A B1A 1.664(4) . ?
C35A C36A 1.389(4) . ?
C36A C37A 1.372(5) . ?
C37A C38A 1.376(5) . ?
C38A C39A 1.375(4) . ?
C40A C45A 1.388(4) . ?
C40A C41A 1.390(4) . ?
C40A B1A 1.666(4) . ?
C41A C42A 1.379(4) . ?
C42A C43A 1.371(5) . ?
C43A C44A 1.361(5) . ?
C44A C45A 1.391(4) . ?
F1B C29B 1.348(3) . ?
F2B C30B 1.344(4) . ?
F3B C31B 1.345(4) . ?
F4B C32B 1.345(3) . ?
F5B C33B 1.358(3) . ?
F6B C35B 1.352(3) . ?
F7B C36B 1.343(3) . ?
F8B C37B 1.344(3) . ?
F9B C38B 1.348(4) . ?
F10B C39B 1.354(3) . ?
F11B C41B 1.341(4) . ?
F12B C42B 1.347(4) . ?
F13B C43B 1.347(4) . ?
F14B C44B 1.347(4) . ?
F15B C45B 1.352(4) . ?
N1B C1B 1.372(4) . ?
N1B C2B 1.420(4) . ?
N1B C4B 1.445(3) . ?
N2B C1B 1.360(3) . ?
N2B C3B 1.391(3) . ?
N2B C16B 1.436(3) . ?
C2B C3B 1.360(4) . ?
C2B B1B 1.644(4) . ?
C4B C5B 1.401(4) . ?
C4B C9B 1.411(4) . ?
C5B C6B 1.406(4) . ?
C5B C10B 1.515(4) . ?
C6B C7B 1.383(5) . ?
C7B C8B 1.387(5) . ?
C8B C9B 1.394(4) . ?
C9B C13B 1.523(5) . ?
C10B C11B 1.535(5) . ?
C10B C12B 1.538(5) . ?
C13B C15B 1.522(6) . ?
C13B C14B 1.531(5) . ?
C16B C17B 1.401(4) . ?
C16B C21B 1.402(4) . ?
C17B C18B 1.402(4) . ?
C17B C22B 1.518(5) . ?
C18B C19B 1.383(5) . ?
C19B C20B 1.378(5) . ?
C20B C21B 1.397(4) . ?
C21B C25B 1.519(5) . ?
C22B C23B 1.523(5) . ?
C22B C24B 1.527(5) . ?
C25B C27B 1.529(5) . ?
C25B C26B 1.531(5) . ?
C28B C29B 1.389(4) . ?
C28B C33B 1.397(4) . ?
C28B B1B 1.662(4) . ?
C29B C30B 1.390(4) . ?
C30B C31B 1.378(4) . ?
C31B C32B 1.375(5) . ?
C32B C33B 1.374(4) . ?
C34B C39B 1.392(4) . ?
C34B C35B 1.401(4) . ?
C34B B1B 1.662(4) . ?
C35B C36B 1.383(4) . ?
C36B C37B 1.378(5) . ?
C37B C38B 1.368(5) . ?
C38B C39B 1.388(4) . ?
C40B C45B 1.395(4) . ?
C40B C41B 1.399(4) . ?
C40B B1B 1.678(4) . ?
C41B C42B 1.390(4) . ?
C42B C43B 1.368(5) . ?
C43B C44B 1.382(5) . ?
C44B C45B 1.385(4) . ?
F2C C30C 1.25(3) . ?
F4C C32C 1.39(4) . ?
F3C C31C 1.42(3) . ?
F1C C29C 1.31(3) . ?
F5C C33C 1.35(3) . ?
C31C C32C 1.29(4) . ?
C31C C30C 1.33(3) . ?
C30C C29C 1.51(5) . ?
C28C C33C 1.31(3) . ?
C28C C29C 1.35(4) . ?
C33C C32C 1.42(4) . ?

loop_
_geom_torsion_atom_site_label_1
_geom_torsion_atom_site_label_2
_geom_torsion_atom_site_label_3
_geom_torsion_atom_site_label_4
_geom_torsion
_geom_torsion_site_symmetry_1
_geom_torsion_site_symmetry_2
_geom_torsion_site_symmetry_3
_geom_torsion_site_symmetry_4
_geom_torsion_publ_flag
C66 O1 C46 C47 -4.1(8) . . . . ?
Cs1 O1 C46 C47 -171.7(4) . . . . ?
C49 O1 C46 C46C -6.3(12) . . . . ?
Cs1 O1 C46 C46C 164.0(10) . . . . ?
O1 C46 C47 C48 -32.5(8) . . . . ?
C46 C47 C48 C66 53.4(10) . . . . ?
C46 O1 C49 C47C -27.9(14) . . . . ?
Cs1 O1 C49 C47C 158.7(11) . . . . ?
C46 O1 C49 Cs1 173.4(6) . . . . ?
C53 O2 C50 C51 27.8(5) . . . . ?
Cs1 O2 C50 C51 -131.4(3) . . . . ?
O2 C50 C51 C52 -5.3(5) . . . . ?
C50 C51 C52 C53 -17.7(5) . . . . ?
C50 O2 C53 C52 -40.0(5) . . . . ?
Cs1 O2 C53 C52 120.5(3) . . . . ?
C51 C52 C53 O2 35.1(5) . . . . ?
C57 O3 C54 C55 36.3(5) . . . . ?
Cs1 O3 C54 C55 -148.8(3) . . . . ?
O3 C54 C55 C56 -18.7(5) . . . . ?
C54 C55 C56 C57 -4.7(5) . . . . ?
C54 O3 C57 C56 -39.6(5) . . . . ?
Cs1 O3 C57 C56 144.8(3) . . . . ?
C55 C56 C57 O3 26.8(5) . . . . ?
C46 O1 C66 C48 36.0(9) . . . . ?
Cs1 O1 C66 C48 -152.5(6) . . . . ?
C46 O1 C66 Cs1 -171.5(6) . . . . ?
C47 C48 C66 O1 -52.8(10) . . . . ?
C47 C48 C66 Cs1 -81.1(11) . . . . ?
O1 C46 C46C C47C 45(2) . . . . ?
C46 C46C C47C C49 -52(2) . . . . ?
O1 C49 C47C C46C 51(2) . . . . ?
Cs1 C49 C47C C46C 86(3) . . . . ?
C55C C58 C59 O3C 33(3) . . . . ?
C55C C58 C59 Cs1C 57(3) . . . . ?
C54C O3C C59 C58 -10(3) . . . . ?
Cs1C O3C C59 C58 140.5(18) . . . . ?
C54C O3C C59 Cs1C -150(3) . . . . ?
C49A O1A C46A C47A 10.0(8) . . . . ?
Cs1A O1A C46A C47A -100.1(6) . . . . ?
Cs1C O1A C46A C47A -95.4(6) . . . . ?
C49A O1A C46A Cs1A 110.1(5) . . . . ?
O1A C46A C47A C48A 14.6(7) . . . . ?
Cs1A C46A C47A C48A -34.0(5) . . . . ?
C46A C47A C48A C49A -31.6(6) . . . . ?
C46A O1A C49A C48A -31.3(7) . . . . ?
Cs1A O1A C49A C48A 89.0(4) . . . . ?
Cs1C O1A C49A C48A 88.0(4) . . . . ?
C46A O1A C49A Cs1A -120.3(5) . . . . ?
C46A O1A C49A Cs1C -119.2(5) . . . . ?
C47A C48A C49A O1A 39.4(5) . . . . ?
C47A C48A C49A Cs1A 97.2(3) . . . . ?
C47A C48A C49A Cs1C 101.5(3) . . . . ?
C53A O2A C50A C51A -4.5(6) . . . . ?
Cs1C O2A C50A C51A -158.8(3) . . . . ?
Cs1A O2A C50A C51A -160.0(3) . . . . ?
O2A C50A C51A C52A -19.5(5) . . . . ?
C50A C51A C52A C53A 34.4(5) . . . . ?
C50A O2A C53A C52A 26.7(6) . . . . ?
Cs1C O2A C53A C52A -170.0(3) . . . . ?
Cs1A O2A C53A C52A -171.8(3) . . . . ?
C50A O2A C53A Cs1C -163.3(5) . . . . ?
C50A O2A C53A Cs1A -161.5(5) . . . . ?
C51A C52A C53A O2A -37.7(5) . . . . ?
C51A C52A C53A Cs1C -55.5(10) . . . . ?
C51A C52A C53A Cs1A -50.3(9) . . . . ?
C57A O3A C54A C55A -25.5(10) . . . . ?
Cs1A O3A C54A C55A 142.7(7) . . . . ?
O3A C54A C55A C56A 1.9(10) . . . . ?
C54A C55A C56A C57A 20.2(9) . . . . ?
C54A O3A C57A C56A 38.7(10) . . . . ?
Cs1A O3A C57A C56A -129.7(6) . . . . ?
C55A C56A C57A O3A -37.1(9) . . . . ?
C59 O3C C54C C55C -19(3) . . . . ?
Cs1C O3C C54C C55C -176.1(14) . . . . ?
C59 O3C C54C Cs1C 157(3) . . . . ?
O3C C54C C55C C58 39(2) . . . . ?
Cs1C C54C C55C C58 33(4) . . . . ?
C59 C58 C55C C54C -47(3) . . . . ?
C49B O1B C46B C47B -37.5(5) . . . . ?
Cs1D O1B C46B C47B 148.6(3) . . . . ?
Cs1B O1B C46B C47B 151.4(3) . . . . ?
C49B O1B C46B Cs1D 173.8(5) . . . . ?
C49B O1B C46B Cs1B 171.0(5) . . . . ?
O1B C46B C47B C48B 33.3(4) . . . . ?
Cs1D C46B C47B C48B 72.0(6) . . . . ?
Cs1B C46B C47B C48B 69.7(6) . . . . ?
C46B C47B C48B C49B -17.4(5) . . . . ?
C46B O1B C49B C48B 25.7(6) . . . . ?
Cs1D O1B C49B C48B -163.3(4) . . . . ?
Cs1B O1B C49B C48B -167.0(3) . . . . ?
C47B C48B C49B O1B -3.6(5) . . . . ?
C53B O2B C50B C51B 3.3(7) . . . . ?
Cs1D O2B C50B C51B -155.7(4) . . . . ?
Cs1B O2B C50B C51B -157.1(4) . . . . ?
O2B C50B C51B C52B 17.6(8) . . . . ?
C50B C51B C52B C53B -30.9(7) . . . . ?
C50B O2B C53B C52B -22.7(6) . . . . ?
Cs1D O2B C53B C52B 138.4(4) . . . . ?
Cs1B O2B C53B C52B 139.0(4) . . . . ?
C50B O2B C53B Cs1D -161.1(6) . . . . ?
C51B C52B C53B O2B 32.6(6) . . . . ?
C51B C52B C53B Cs1D 69.8(6) . . . . ?
C57C O3D C54B C55B 14.2(13) . . . . ?
Cs1D O3D C54B C55B -141.8(6) . . . . ?
C57C O3D C54B Cs1D 156.0(13) . . . . ?
C57B O3B C54B C55B 23.3(12) . . . . ?
Cs1B O3B C54B C55B -158.8(6) . . . . ?
C57B O3B C54B Cs1B -177.9(14) . . . . ?
O3B C54B C55B C56B -53.7(11) . . . . ?
Cs1B C54B C55B C56B -80.9(11) . . . . ?
O3D C54B C55B C56C 8.9(11) . . . . ?
Cs1D C54B C55B C56C -44.0(11) . . . . ?
C54B C55B C56B C57B 55.9(12) . . . . ?
C54B O3B C57B C56B 9.3(15) . . . . ?
Cs1B O3B C57B C56B -167.5(12) . . . . ?
C55B C56B C57B O3B -40.7(14) . . . . ?
C54B C55B C56C C57C -27.1(13) . . . . ?
C54B O3D C57C C56C -34.3(15) . . . . ?
Cs1D O3D C57C C56C 111.7(12) . . . . ?
C55B C56C C57C O3D 36.6(14) . . . . ?
C3 N2 C1 N1 1.2(3) . . . . ?
C16 N2 C1 N1 177.8(2) . . . . ?
C3 N2 C1 Cs1 -154.2(2) . . . . ?
C16 N2 C1 Cs1 22.4(4) . . . . ?
C2 N1 C1 N2 -0.6(3) . . . . ?
C4 N1 C1 N2 179.3(2) . . . . ?
C2 N1 C1 Cs1 164.41(16) . . . . ?
C4 N1 C1 Cs1 -15.6(2) . . . . ?
C1 N1 C2 C3 -0.2(3) . . . . ?
C4 N1 C2 C3 179.9(2) . . . . ?
C1 N1 C2 B1 175.3(3) . . . . ?
C4 N1 C2 B1 -4.7(5) . . . . ?
N1 C2 C3 N2 0.9(3) . . . . ?
B1 C2 C3 N2 -175.2(2) . . . . ?
C1 N2 C3 C2 -1.4(3) . . . . ?
C16 N2 C3 C2 -178.1(2) . . . . ?
C1 N1 C4 C5 100.4(3) . . . . ?
C2 N1 C4 C5 -79.6(3) . . . . ?
C1 N1 C4 C9 -73.2(3) . . . . ?
C2 N1 C4 C9 106.7(3) . . . . ?
C1 N1 C4 Cs1 13.1(2) . . . . ?
C2 N1 C4 Cs1 -167.0(2) . . . . ?
C9 C4 C5 C6 1.4(4) . . . . ?
N1 C4 C5 C6 -172.0(2) . . . . ?
Cs1 C4 C5 C6 -81.4(2) . . . . ?
C9 C4 C5 C10 178.5(3) . . . . ?
N1 C4 C5 C10 5.1(4) . . . . ?
Cs1 C4 C5 C10 95.7(2) . . . . ?
C9 C4 C5 Cs1 82.8(3) . . . . ?
N1 C4 C5 Cs1 -90.6(2) . . . . ?
C4 C5 C6 C7 0.2(4) . . . . ?
C10 C5 C6 C7 -176.9(3) . . . . ?
Cs1 C5 C6 C7 -69.7(3) . . . . ?
C5 C6 C7 C8 -1.2(5) . . . . ?
C6 C7 C8 C9 0.4(5) . . . . ?
C7 C8 C9 C4 1.2(4) . . . . ?
C7 C8 C9 C13 -179.3(3) . . . . ?
C7 C8 C9 Cs1 71.8(3) . . . . ?
C5 C4 C9 C8 -2.1(4) . . . . ?
N1 C4 C9 C8 171.4(3) . . . . ?
Cs1 C4 C9 C8 81.3(2) . . . . ?
C5 C4 C9 C13 178.4(3) . . . . ?
N1 C4 C9 C13 -8.1(4) . . . . ?
Cs1 C4 C9 C13 -98.2(3) . . . . ?
C5 C4 C9 Cs1 -83.4(2) . . . . ?
N1 C4 C9 Cs1 90.1(2) . . . . ?
C6 C5 C10 C12 -29.9(4) . . . . ?
C4 C5 C10 C12 153.1(3) . . . . ?
Cs1 C5 C10 C12 -129.9(2) . . . . ?
C6 C5 C10 C11 94.7(3) . . . . ?
C4 C5 C10 C11 -82.3(3) . . . . ?
Cs1 C5 C10 C11 -5.3(2) . . . . ?
C5 C10 C11 Cs1 5.4(2) . . . . ?
C12 C10 C11 Cs1 131.9(2) . . . . ?
C8 C9 C13 C14 53.7(4) . . . . ?
C4 C9 C13 C14 -126.8(3) . . . . ?
Cs1 C9 C13 C14 154.0(2) . . . . ?
C8 C9 C13 C15 -69.6(4) . . . . ?
C4 C9 C13 C15 109.9(3) . . . . ?
Cs1 C9 C13 C15 30.6(3) . . . . ?
C1 N2 C16 C21 -86.8(3) . . . . ?
C3 N2 C16 C21 89.4(3) . . . . ?
C1 N2 C16 C17 96.1(3) . . . . ?
C3 N2 C16 C17 -87.7(3) . . . . ?
C21 C16 C17 C18 -0.8(5) . . . . ?
N2 C16 C17 C18 176.2(3) . . . . ?
C21 C16 C17 C22 178.4(3) . . . . ?
N2 C16 C17 C22 -4.6(4) . . . . ?
C16 C17 C18 C19 -0.8(5) . . . . ?
C22 C17 C18 C19 180.0(3) . . . . ?
C17 C18 C19 C20 1.9(6) . . . . ?
C18 C19 C20 C21 -1.4(6) . . . . ?
C17 C16 C21 C20 1.2(4) . . . . ?
N2 C16 C21 C20 -175.8(3) . . . . ?
C17 C16 C21 C25 -179.4(3) . . . . ?
N2 C16 C21 C25 3.6(4) . . . . ?
C19 C20 C21 C16 -0.1(5) . . . . ?
C19 C20 C21 C25 -179.5(3) . . . . ?
C16 C17 C22 C24 122.0(4) . . . . ?
C18 C17 C22 C24 -58.8(4) . . . . ?
C16 C17 C22 C23 -114.5(4) . . . . ?
C18 C17 C22 C23 64.7(4) . . . . ?
C16 C21 C25 C26 -116.8(3) . . . . ?
C20 C21 C25 C26 62.5(4) . . . . ?
C16 C21 C25 C27 117.6(3) . . . . ?
C20 C21 C25 C27 -63.0(4) . . . . ?
C33 C28 C29 F1 178.6(4) . . . . ?
B1 C28 C29 F1 -3.7(7) . . . . ?
C33 C28 C29 C30 -2.2(7) . . . . ?
B1 C28 C29 C30 175.5(4) . . . . ?
F1 C29 C30 F2 4.0(6) . . . . ?
C28 C29 C30 F2 -175.3(4) . . . . ?
F1 C29 C30 C31 -177.4(4) . . . . ?
C28 C29 C30 C31 3.3(7) . . . . ?
F2 C30 C31 F3 -3.8(7) . . . . ?
C29 C30 C31 F3 177.6(4) . . . . ?
F2 C30 C31 C32 177.5(4) . . . . ?
C29 C30 C31 C32 -1.0(7) . . . . ?
F3 C31 C32 F4 -1.5(7) . . . . ?
C30 C31 C32 F4 177.2(4) . . . . ?
F3 C31 C32 C33 179.4(4) . . . . ?
C30 C31 C32 C33 -1.9(7) . . . . ?
F4 C32 C33 F5 0.4(7) . . . . ?
C31 C32 C33 F5 179.5(5) . . . . ?
F4 C32 C33 C28 -176.0(4) . . . . ?
C31 C32 C33 C28 3.1(8) . . . . ?
C29 C28 C33 F5 -177.3(5) . . . . ?
B1 C28 C33 F5 4.8(7) . . . . ?
C29 C28 C33 C32 -1.0(7) . . . . ?
B1 C28 C33 C32 -178.9(4) . . . . ?
C39 C34 C35 F6 179.5(3) . . . . ?
B1 C34 C35 F6 -6.1(4) . . . . ?
C39 C34 C35 C36 -0.4(4) . . . . ?
B1 C34 C35 C36 174.0(3) . . . . ?
F6 C35 C36 F7 0.7(5) . . . . ?
C34 C35 C36 F7 -179.4(3) . . . . ?
F6 C35 C36 C37 -179.3(3) . . . . ?
C34 C35 C36 C37 0.6(5) . . . . ?
F7 C36 C37 F8 -0.1(5) . . . . ?
C35 C36 C37 F8 179.9(3) . . . . ?
F7 C36 C37 C38 179.7(3) . . . . ?
C35 C36 C37 C38 -0.3(5) . . . . ?
F8 C37 C38 F9 0.3(4) . . . . ?
C36 C37 C38 F9 -179.5(3) . . . . ?
F8 C37 C38 C39 179.7(3) . . . . ?
C36 C37 C38 C39 -0.1(5) . . . . ?
C35 C34 C39 F10 178.8(3) . . . . ?
B1 C34 C39 F10 4.8(4) . . . . ?
C35 C34 C39 C38 0.0(4) . . . . ?
B1 C34 C39 C38 -174.0(3) . . . . ?
F9 C38 C39 F10 0.8(4) . . . . ?
C37 C38 C39 F10 -178.6(3) . . . . ?
F9 C38 C39 C34 179.7(3) . . . . ?
C37 C38 C39 C34 0.3(5) . . . . ?
C45 C40 C41 F11 179.6(3) . . . . ?
B1 C40 C41 F11 -8.7(5) . . . . ?
C45 C40 C41 C42 -1.4(4) . . . . ?
B1 C40 C41 C42 170.3(3) . . . . ?
F11 C41 C42 F12 -0.7(4) . . . . ?
C40 C41 C42 F12 -179.7(3) . . . . ?
F11 C41 C42 C43 179.0(3) . . . . ?
C40 C41 C42 C43 0.0(5) . . . . ?
F12 C42 C43 F13 0.7(5) . . . . ?
C41 C42 C43 F13 -178.9(3) . . . . ?
F12 C42 C43 C44 -179.3(3) . . . . ?
C41 C42 C43 C44 1.0(5) . . . . ?
F13 C43 C44 F14 0.3(5) . . . . ?
C42 C43 C44 F14 -179.6(3) . . . . ?
F13 C43 C44 C45 179.5(3) . . . . ?
C42 C43 C44 C45 -0.5(5) . . . . ?
C41 C40 C45 F15 179.2(3) . . . . ?
B1 C40 C45 F15 6.9(4) . . . . ?
C41 C40 C45 C44 2.0(4) . . . . ?
B1 C40 C45 C44 -170.3(3) . . . . ?
F14 C44 C45 F15 0.7(4) . . . . ?
C43 C44 C45 F15 -178.5(3) . . . . ?
F14 C44 C45 C40 178.0(3) . . . . ?
C43 C44 C45 C40 -1.2(5) . . . . ?
C3 C2 B1 C28 84.0(3) . . . . ?
N1 C2 B1 C28 -90.7(4) . . . . ?
C3 C2 B1 C40 -157.3(2) . . . . ?
N1 C2 B1 C40 28.1(4) . . . . ?
C3 C2 B1 C34 -34.1(3) . . . . ?
N1 C2 B1 C34 151.2(3) . . . . ?
C3 C2 B1 C28C 85.4(11) . . . . ?
N1 C2 B1 C28C -89.3(11) . . . . ?
C33 C28 B1 C2 172.5(4) . . . . ?
C29 C28 B1 C2 -5.0(5) . . . . ?
C33 C28 B1 C40 47.8(5) . . . . ?
C29 C28 B1 C40 -129.8(4) . . . . ?
C33 C28 B1 C34 -74.0(5) . . . . ?
C29 C28 B1 C34 108.4(5) . . . . ?
C41 C40 B1 C2 110.0(3) . . . . ?
C45 C40 B1 C2 -78.9(3) . . . . ?
C41 C40 B1 C28 -129.1(3) . . . . ?
C45 C40 B1 C28 42.0(4) . . . . ?
C41 C40 B1 C34 -8.3(4) . . . . ?
C45 C40 B1 C34 162.8(3) . . . . ?
C41 C40 B1 C28C -119.9(10) . . . . ?
C45 C40 B1 C28C 51.2(10) . . . . ?
C39 C34 B1 C2 123.3(3) . . . . ?
C35 C34 B1 C2 -50.2(3) . . . . ?
C39 C34 B1 C28 6.2(4) . . . . ?
C35 C34 B1 C28 -167.3(3) . . . . ?
C39 C34 B1 C40 -111.5(3) . . . . ?
C35 C34 B1 C40 75.0(3) . . . . ?
C39 C34 B1 C28C -5.8(10) . . . . ?
C35 C34 B1 C28C -179.3(10) . . . . ?
C3A N2A C1A N1A -1.8(3) . . . . ?
C16A N2A C1A N1A -174.3(3) . . . . ?
C3A N2A C1A Cs1A 145.5(3) . . . . ?
C16A N2A C1A Cs1A -27.0(6) . . . . ?
C2A N1A C1A N2A 1.3(3) . . . . ?
C4A N1A C1A N2A -179.5(2) . . . . ?
C2A N1A C1A Cs1A -164.02(18) . . . . ?
C4A N1A C1A Cs1A 15.2(3) . . . . ?
C1A N1A C2A C3A -0.2(3) . . . . ?
C4A N1A C2A C3A -179.3(3) . . . . ?
C1A N1A C2A B1A -178.5(3) . . . . ?
C4A N1A C2A B1A 2.4(5) . . . . ?
N1A C2A C3A N2A -0.9(3) . . . . ?
B1A C2A C3A N2A 177.7(2) . . . . ?
C1A N2A C3A C2A 1.8(3) . . . . ?
C16A N2A C3A C2A 174.5(2) . . . . ?
C1A N1A C4A C5A 70.8(4) . . . . ?
C2A N1A C4A C5A -110.2(3) . . . . ?
C1A N1A C4A C9A -101.4(3) . . . . ?
C2A N1A C4A C9A 77.7(4) . . . . ?
C1A N1A C4A Cs1A -15.4(3) . . . . ?
C2A N1A C4A Cs1A 163.6(2) . . . . ?
C1A N1A C4A Cs1C -16.6(2) . . . . ?
C2A N1A C4A Cs1C 162.4(3) . . . . ?
C9A C4A C5A C6A 1.7(5) . . . . ?
N1A C4A C5A C6A -170.2(3) . . . . ?
Cs1A C4A C5A C6A -71.5(3) . . . . ?
Cs1C C4A C5A C6A -75.6(3) . . . . ?
C9A C4A C5A C10A -178.7(3) . . . . ?
N1A C4A C5A C10A 9.4(4) . . . . ?
Cs1A C4A C5A C10A 108.0(3) . . . . ?
Cs1C C4A C5A C10A 104.0(3) . . . . ?
C9A C4A C5A Cs1A 73.3(3) . . . . ?
N1A C4A C5A Cs1A -98.7(2) . . . . ?
C9A C4A C5A Cs1C 77.3(3) . . . . ?
N1A C4A C5A Cs1C -94.6(2) . . . . ?
C4A C5A C6A C7A -0.9(5) . . . . ?
C10A C5A C6A C7A 179.5(3) . . . . ?
Cs1A C5A C6A C7A -69.3(3) . . . . ?
Cs1C C5A C6A C7A -68.8(3) . . . . ?
C4A C5A C6A Cs1A 68.4(3) . . . . ?
C10A C5A C6A Cs1A -111.2(3) . . . . ?
C4A C5A C6A Cs1C 67.9(3) . . . . ?
C10A C5A C6A Cs1C -111.7(3) . . . . ?
C5A C6A C7A C8A -0.7(6) . . . . ?
Cs1A C6A C7A C8A -67.9(3) . . . . ?
Cs1C C6A C7A C8A -64.5(3) . . . . ?
C5A C6A C7A Cs1A 67.2(3) . . . . ?
C5A C6A C7A Cs1C 63.8(3) . . . . ?
C6A C7A C8A C9A 1.5(6) . . . . ?
Cs1A C7A C8A C9A -66.2(3) . . . . ?
Cs1C C7A C8A C9A -63.7(3) . . . . ?
C6A C7A C8A Cs1A 67.7(3) . . . . ?
C6A C7A C8A Cs1C 65.3(3) . . . . ?
C7A C8A C9A C4A -0.7(5) . . . . ?
Cs1A C8A C9A C4A -69.0(2) . . . . ?
Cs1C C8A C9A C4A -70.6(2) . . . . ?
C7A C8A C9A C13A 176.1(3) . . . . ?
Cs1A C8A C9A C13A 107.7(3) . . . . ?
Cs1C C8A C9A C13A 106.1(3) . . . . ?
C7A C8A C9A Cs1A 68.4(3) . . . . ?
C7A C8A C9A Cs1C 69.9(3) . . . . ?
C5A C4A C9A C8A -1.0(4) . . . . ?
N1A C4A C9A C8A 170.9(3) . . . . ?
Cs1A C4A C9A C8A 72.5(3) . . . . ?
Cs1C C4A C9A C8A 77.6(3) . . . . ?
C5A C4A C9A C13A -177.7(3) . . . . ?
N1A C4A C9A C13A -5.8(4) . . . . ?
Cs1A C4A C9A C13A -104.3(3) . . . . ?
Cs1C C4A C9A C13A -99.1(3) . . . . ?
C5A C4A C9A Cs1A -73.4(3) . . . . ?
N1A C4A C9A Cs1A 98.4(2) . . . . ?
C5A C4A C9A Cs1C -78.6(3) . . . . ?
N1A C4A C9A Cs1C 93.3(3) . . . . ?
C6A C5A C10A C12A -56.5(4) . . . . ?
C4A C5A C10A C12A 123.9(3) . . . . ?
Cs1A C5A C10A C12A -149.0(2) . . . . ?
Cs1C C5A C10A C12A -153.8(2) . . . . ?
C6A C5A C10A C11A 67.1(4) . . . . ?
C4A C5A C10A C11A -112.5(4) . . . . ?
Cs1A C5A C10A C11A -25.4(3) . . . . ?
Cs1C C5A C10A C11A -30.2(3) . . . . ?
C8A C9A C13A C15A -93.3(3) . . . . ?
C4A C9A C13A C15A 83.3(3) . . . . ?
Cs1A C9A C13A C15A -1.4(3) . . . . ?
Cs1C C9A C13A C15A 2.1(3) . . . . ?
C8A C9A C13A C14A 31.3(4) . . . . ?
C4A C9A C13A C14A -152.1(3) . . . . ?
Cs1A C9A C13A C14A 123.1(2) . . . . ?
Cs1C C9A C13A C14A 126.7(2) . . . . ?
C9A C13A C15A Cs1C -2.1(3) . . . . ?
C14A C13A C15A Cs1C -128.6(2) . . . . ?
C9A C13A C15A Cs1A 1.3(2) . . . . ?
C14A C13A C15A Cs1A -125.2(2) . . . . ?
C1A N2A C16A C17A 91.7(4) . . . . ?
C3A N2A C16A C17A -80.0(4) . . . . ?
C1A N2A C16A C21A -91.3(4) . . . . ?
C3A N2A C16A C21A 96.9(3) . . . . ?
C21A C16A C17A C18A -0.8(5) . . . . ?
N2A C16A C17A C18A 176.1(3) . . . . ?
C21A C16A C17A C22A 178.3(3) . . . . ?
N2A C16A C17A C22A -4.9(4) . . . . ?
C16A C17A C18A C19A 0.5(5) . . . . ?
C22A C17A C18A C19A -178.6(3) . . . . ?
C17A C18A C19A C20A 0.3(5) . . . . ?
C18A C19A C20A C21A -0.9(5) . . . . ?
C19A C20A C21A C16A 0.7(5) . . . . ?
C19A C20A C21A C25A -176.7(3) . . . . ?
C17A C16A C21A C20A 0.2(4) . . . . ?
N2A C16A C21A C20A -176.6(3) . . . . ?
C17A C16A C21A C25A 177.5(3) . . . . ?
N2A C16A C21A C25A 0.8(4) . . . . ?
C16A C17A C22A C24A 122.9(4) . . . . ?
C18A C17A C22A C24A -58.0(4) . . . . ?
C16A C17A C22A C23A -110.9(4) . . . . ?
C18A C17A C22A C23A 68.2(4) . . . . ?
C20A C21A C25A C27A -27.5(4) . . . . ?
C16A C21A C25A C27A 155.3(3) . . . . ?
C20A C21A C25A C26A 94.5(3) . . . . ?
C16A C21A C25A C26A -82.7(3) . . . . ?
C33A C28A C29A F1A 177.9(2) . . . . ?
B1A C28A C29A F1A 2.9(4) . . . . ?
C33A C28A C29A C30A -1.9(4) . . . . ?
B1A C28A C29A C30A -176.8(3) . . . . ?
F1A C29A C30A F2A 0.9(4) . . . . ?
C28A C29A C30A F2A -179.4(3) . . . . ?
F1A C29A C30A C31A -178.8(3) . . . . ?
C28A C29A C30A C31A 0.9(5) . . . . ?
F2A C30A C31A F3A 0.1(5) . . . . ?
C29A C30A C31A F3A 179.8(3) . . . . ?
F2A C30A C31A C32A -179.3(3) . . . . ?
C29A C30A C31A C32A 0.4(5) . . . . ?
F3A C31A C32A F4A 0.0(4) . . . . ?
C30A C31A C32A F4A 179.4(3) . . . . ?
F3A C31A C32A C33A -179.9(3) . . . . ?
C30A C31A C32A C33A -0.5(5) . . . . ?
C29A C28A C33A F5A -177.6(2) . . . . ?
B1A C28A C33A F5A -3.0(4) . . . . ?
C29A C28A C33A C32A 1.7(4) . . . . ?
B1A C28A C33A C32A 176.3(3) . . . . ?
F4A C32A C33A F5A -1.2(4) . . . . ?
C31A C32A C33A F5A 178.7(3) . . . . ?
F4A C32A C33A C28A 179.4(3) . . . . ?
C31A C32A C33A C28A -0.6(5) . . . . ?
C39A C34A C35A F6A 178.7(3) . . . . ?
B1A C34A C35A F6A -1.1(4) . . . . ?
C39A C34A C35A C36A -2.0(4) . . . . ?
B1A C34A C35A C36A 178.2(3) . . . . ?
F6A C35A C36A F7A 0.2(4) . . . . ?
C34A C35A C36A F7A -179.2(3) . . . . ?
F6A C35A C36A C37A -179.7(3) . . . . ?
C34A C35A C36A C37A 0.9(5) . . . . ?
F7A C36A C37A F8A 1.1(5) . . . . ?
C35A C36A C37A F8A -179.0(3) . . . . ?
F7A C36A C37A C38A -179.3(3) . . . . ?
C35A C36A C37A C38A 0.6(5) . . . . ?
F8A C37A C38A F9A 0.1(5) . . . . ?
C36A C37A C38A F9A -179.5(3) . . . . ?
F8A C37A C38A C39A 178.8(3) . . . . ?
C36A C37A C38A C39A -0.8(5) . . . . ?
F9A C38A C39A F10A 0.9(4) . . . . ?
C37A C38A C39A F10A -177.8(3) . . . . ?
F9A C38A C39A C34A 178.2(3) . . . . ?
C37A C38A C39A C34A -0.5(5) . . . . ?
C35A C34A C39A F10A 179.1(2) . . . . ?
B1A C34A C39A F10A -1.1(4) . . . . ?
C35A C34A C39A C38A 1.8(4) . . . . ?
B1A C34A C39A C38A -178.4(3) . . . . ?
C45A C40A C41A F11A -176.8(2) . . . . ?
B1A C40A C41A F11A -5.2(4) . . . . ?
C45A C40A C41A C42A 0.7(4) . . . . ?
B1A C40A C41A C42A 172.2(3) . . . . ?
F11A C41A C42A F12A -2.6(4) . . . . ?
C40A C41A C42A F12A 179.9(3) . . . . ?
F11A C41A C42A C43A 176.5(3) . . . . ?
C40A C41A C42A C43A -1.0(5) . . . . ?
F12A C42A C43A F13A 0.4(4) . . . . ?
C41A C42A C43A F13A -178.6(3) . . . . ?
F12A C42A C43A C44A 179.9(3) . . . . ?
C41A C42A C43A C44A 0.8(4) . . . . ?
F13A C43A C44A F14A -1.1(4) . . . . ?
C42A C43A C44A F14A 179.5(3) . . . . ?
F13A C43A C44A C45A 179.1(3) . . . . ?
C42A C43A C44A C45A -0.3(5) . . . . ?
C41A C40A C45A F15A 177.5(3) . . . . ?
B1A C40A C45A F15A 7.1(5) . . . . ?
C41A C40A C45A C44A -0.2(4) . . . . ?
B1A C40A C45A C44A -170.6(3) . . . . ?
F14A C44A C45A F15A 2.4(4) . . . . ?
C43A C44A C45A F15A -177.8(3) . . . . ?
F14A C44A C45A C40A -179.8(3) . . . . ?
C43A C44A C45A C40A 0.0(5) . . . . ?
C3A C2A B1A C34A -85.5(3) . . . . ?
N1A C2A B1A C34A 92.6(4) . . . . ?
C3A C2A B1A C40A 156.4(3) . . . . ?
N1A C2A B1A C40A -25.6(4) . . . . ?
C3A C2A B1A C28A 33.0(3) . . . . ?
N1A C2A B1A C28A -148.9(3) . . . . ?
C35A C34A B1A C2A 2.6(4) . . . . ?
C39A C34A B1A C2A -177.2(2) . . . . ?
C35A C34A B1A C40A 127.4(3) . . . . ?
C39A C34A B1A C40A -52.4(3) . . . . ?
C35A C34A B1A C28A -112.1(3) . . . . ?
C39A C34A B1A C28A 68.1(3) . . . . ?
C45A C40A B1A C2A -118.2(3) . . . . ?
C41A C40A B1A C2A 71.8(3) . . . . ?
C45A C40A B1A C34A 118.1(3) . . . . ?
C41A C40A B1A C34A -51.9(3) . . . . ?
C45A C40A B1A C28A -0.1(4) . . . . ?
C41A C40A B1A C28A -170.2(2) . . . . ?
C33A C28A B1A C2A -114.0(3) . . . . ?
C29A C28A B1A C2A 60.1(3) . . . . ?
C33A C28A B1A C34A 6.9(4) . . . . ?
C29A C28A B1A C34A -178.9(2) . . . . ?
C33A C28A B1A C40A 121.3(3) . . . . ?
C29A C28A B1A C40A -64.5(3) . . . . ?
C3B N2B C1B N1B 0.8(3) . . . . ?
C16B N2B C1B N1B 175.7(2) . . . . ?
C3B N2B C1B Cs1B -169.7(3) . . . . ?
C16B N2B C1B Cs1B 5.1(5) . . . . ?
C3B N2B C1B Cs1D -164.9(3) . . . . ?
C16B N2B C1B Cs1D 9.9(5) . . . . ?
C2B N1B C1B N2B -0.9(3) . . . . ?
C4B N1B C1B N2B -175.9(2) . . . . ?
C2B N1B C1B Cs1B 174.19(17) . . . . ?
C4B N1B C1B Cs1B -0.9(3) . . . . ?
C2B N1B C1B Cs1D 171.23(18) . . . . ?
C4B N1B C1B Cs1D -3.8(3) . . . . ?
C1B N1B C2B C3B 0.6(3) . . . . ?
C4B N1B C2B C3B 174.5(3) . . . . ?
C1B N1B C2B B1B 178.4(3) . . . . ?
C4B N1B C2B B1B -7.6(5) . . . . ?
N1B C2B C3B N2B 0.0(3) . . . . ?
B1B C2B C3B N2B -178.2(2) . . . . ?
C1B N2B C3B C2B -0.5(3) . . . . ?
C16B N2B C3B C2B -175.3(3) . . . . ?
C1B N1B C4B C5B 90.0(3) . . . . ?
C2B N1B C4B C5B -84.0(4) . . . . ?
C1B N1B C4B C9B -80.9(4) . . . . ?
C2B N1B C4B C9B 105.2(4) . . . . ?
C1B N1B C4B Cs1B 0.8(2) . . . . ?
C2B N1B C4B Cs1B -173.2(3) . . . . ?
C1B N1B C4B Cs1D 3.4(2) . . . . ?
C2B N1B C4B Cs1D -170.5(3) . . . . ?
C9B C4B C5B C6B 1.0(5) . . . . ?
N1B C4B C5B C6B -169.5(3) . . . . ?
Cs1B C4B C5B C6B -73.8(3) . . . . ?
Cs1D C4B C5B C6B -75.4(3) . . . . ?
C9B C4B C5B C10B 176.9(3) . . . . ?
N1B C4B C5B C10B 6.4(5) . . . . ?
Cs1B C4B C5B C10B 102.1(3) . . . . ?
Cs1D C4B C5B C10B 100.5(3) . . . . ?
C9B C4B C5B Cs1B 74.7(3) . . . . ?
N1B C4B C5B Cs1B -95.8(2) . . . . ?
C9B C4B C5B Cs1D 76.3(3) . . . . ?
N1B C4B C5B Cs1D -94.2(2) . . . . ?
C4B C5B C6B C7B 0.2(5) . . . . ?
C10B C5B C6B C7B -175.8(4) . . . . ?
Cs1B C5B C6B C7B -65.5(4) . . . . ?
Cs1D C5B C6B C7B -68.4(4) . . . . ?
C4B C5B C6B Cs1B 65.7(3) . . . . ?
C10B C5B C6B Cs1B -110.3(3) . . . . ?
C4B C5B C6B Cs1D 68.6(3) . . . . ?
C10B C5B C6B Cs1D -107.4(3) . . . . ?
C5B C6B C7B C8B -1.3(6) . . . . ?
Cs1B C6B C7B C8B -63.5(4) . . . . ?
Cs1D C6B C7B C8B -65.3(4) . . . . ?
C5B C6B C7B Cs1B 62.2(3) . . . . ?
C5B C6B C7B Cs1D 64.1(3) . . . . ?
C6B C7B C8B C9B 1.1(7) . . . . ?
Cs1B C7B C8B C9B -65.7(4) . . . . ?
Cs1D C7B C8B C9B -65.3(4) . . . . ?
C6B C7B C8B Cs1B 66.8(4) . . . . ?
C6B C7B C8B Cs1D 66.4(4) . . . . ?
C7B C8B C9B C4B 0.0(6) . . . . ?
Cs1B C8B C9B C4B -72.4(3) . . . . ?
Cs1D C8B C9B C4B -70.5(3) . . . . ?
C7B C8B C9B C13B 178.1(4) . . . . ?
Cs1B C8B C9B C13B 105.7(3) . . . . ?
Cs1D C8B C9B C13B 107.5(3) . . . . ?
C7B C8B C9B Cs1B 72.4(4) . . . . ?
C7B C8B C9B Cs1D 70.5(4) . . . . ?
C5B C4B C9B C8B -1.1(5) . . . . ?
N1B C4B C9B C8B 169.4(3) . . . . ?
Cs1B C4B C9B C8B 77.2(3) . . . . ?
Cs1D C4B C9B C8B 76.3(3) . . . . ?
C5B C4B C9B C13B -179.1(3) . . . . ?
N1B C4B C9B C13B -8.6(5) . . . . ?
Cs1B C4B C9B C13B -100.8(3) . . . . ?
Cs1D C4B C9B C13B -101.7(3) . . . . ?
C5B C4B C9B Cs1B -78.3(3) . . . . ?
N1B C4B C9B Cs1B 92.2(2) . . . . ?
C5B C4B C9B Cs1D -77.4(3) . . . . ?
N1B C4B C9B Cs1D 93.1(2) . . . . ?
C4B C5B C10B C11B -94.9(4) . . . . ?
C6B C5B C10B C11B 80.9(4) . . . . ?
Cs1B C5B C10B C11B -15.2(3) . . . . ?
Cs1D C5B C10B C11B -13.7(3) . . . . ?
C4B C5B C10B C12B 141.7(3) . . . . ?
C6B C5B C10B C12B -42.5(4) . . . . ?
Cs1B C5B C10B C12B -138.7(2) . . . . ?
Cs1D C5B C10B C12B -137.2(2) . . . . ?
C5B C10B C11B Cs1D 12.8(3) . . . . ?
C12B C10B C11B Cs1D 138.2(2) . . . . ?
C5B C10B C11B Cs1B 13.4(3) . . . . ?
C12B C10B C11B Cs1B 138.8(2) . . . . ?
C8B C9B C13B C15B -70.2(4) . . . . ?
C4B C9B C13B C15B 107.7(4) . . . . ?
Cs1B C9B C13B C15B 23.2(3) . . . . ?
Cs1D C9B C13B C15B 24.2(3) . . . . ?
C8B C9B C13B C14B 53.4(5) . . . . ?
C4B C9B C13B C14B -128.7(4) . . . . ?
Cs1B C9B C13B C14B 146.8(3) . . . . ?
Cs1D C9B C13B C14B 147.8(3) . . . . ?
C9B C13B C15B Cs1B -20.9(3) . . . . ?
C14B C13B C15B Cs1B -145.8(3) . . . . ?
C9B C13B C15B Cs1D -21.4(3) . . . . ?
C14B C13B C15B Cs1D -146.4(3) . . . . ?
C1B N2B C16B C17B 80.8(4) . . . . ?
C3B N2B C16B C17B -105.0(3) . . . . ?
C1B N2B C16B C21B -98.9(3) . . . . ?
C3B N2B C16B C21B 75.3(4) . . . . ?
C21B C16B C17B C18B -0.7(5) . . . . ?
N2B C16B C17B C18B 179.6(3) . . . . ?
C21B C16B C17B C22B 178.6(3) . . . . ?
N2B C16B C17B C22B -1.1(4) . . . . ?
C16B C17B C18B C19B -0.7(5) . . . . ?
C22B C17B C18B C19B -180.0(3) . . . . ?
C17B C18B C19B C20B 0.9(6) . . . . ?
C18B C19B C20B C21B 0.1(6) . . . . ?
C19B C20B C21B C16B -1.4(5) . . . . ?
C19B C20B C21B C25B -179.1(3) . . . . ?
C17B C16B C21B C20B 1.7(4) . . . . ?
N2B C16B C21B C20B -178.6(3) . . . . ?
C17B C16B C21B C25B 179.4(3) . . . . ?
N2B C16B C21B C25B -0.9(4) . . . . ?
C16B C17B C22B C23B -113.2(4) . . . . ?
C18B C17B C22B C23B 66.1(4) . . . . ?
C16B C17B C22B C24B 122.8(3) . . . . ?
C18B C17B C22B C24B -57.9(4) . . . . ?
C20B C21B C25B C27B -51.1(4) . . . . ?
C16B C21B C25B C27B 131.2(3) . . . . ?
C20B C21B C25B C26B 73.3(4) . . . . ?
C16B C21B C25B C26B -104.4(3) . . . . ?
C33B C28B C29B F1B 177.6(3) . . . . ?
B1B C28B C29B F1B -0.9(5) . . . . ?
C33B C28B C29B C30B -2.2(4) . . . . ?
B1B C28B C29B C30B 179.3(3) . . . . ?
F1B C29B C30B F2B 0.9(4) . . . . ?
C28B C29B C30B F2B -179.3(3) . . . . ?
F1B C29B C30B C31B -178.2(3) . . . . ?
C28B C29B C30B C31B 1.6(5) . . . . ?
Cs1 F3B C31B C32B 42.5(4) . . . . ?
Cs1 F3B C31B C30B -136.0(3) . . . . ?
F2B C30B C31B F3B -0.5(5) . . . . ?
C29B C30B C31B F3B 178.5(3) . . . . ?
F2B C30B C31B C32B -179.0(3) . . . . ?
C29B C30B C31B C32B 0.0(5) . . . . ?
F3B C31B C32B F4B -0.5(5) . . . . ?
C30B C31B C32B F4B 178.0(3) . . . . ?
F3B C31B C32B C33B -179.3(3) . . . . ?
C30B C31B C32B C33B -0.8(5) . . . . ?
F4B C32B C33B F5B -1.6(4) . . . . ?
C31B C32B C33B F5B 177.2(3) . . . . ?
F4B C32B C33B C28B -178.7(3) . . . . ?
C31B C32B C33B C28B 0.1(5) . . . . ?
C29B C28B C33B F5B -175.6(3) . . . . ?
B1B C28B C33B F5B 2.9(4) . . . . ?
C29B C28B C33B C32B 1.4(4) . . . . ?
B1B C28B C33B C32B 180.0(3) . . . . ?
C39B C34B C35B F6B -179.0(2) . . . . ?
B1B C34B C35B F6B -3.4(4) . . . . ?
C39B C34B C35B C36B 2.0(4) . . . . ?
B1B C34B C35B C36B 177.6(3) . . . . ?
F6B C35B C36B F7B -0.7(4) . . . . ?
C34B C35B C36B F7B 178.4(3) . . . . ?
F6B C35B C36B C37B 179.0(3) . . . . ?
C34B C35B C36B C37B -1.9(5) . . . . ?
F7B C36B C37B F8B 1.6(4) . . . . ?
C35B C36B C37B F8B -178.1(3) . . . . ?
F7B C36B C37B C38B -179.9(3) . . . . ?
C35B C36B C37B C38B 0.4(4) . . . . ?
F8B C37B C38B F9B -0.2(4) . . . . ?
C36B C37B C38B F9B -178.7(3) . . . . ?
F8B C37B C38B C39B 179.3(3) . . . . ?
C36B C37B C38B C39B 0.8(4) . . . . ?
F9B C38B C39B F10B -0.4(4) . . . . ?
C37B C38B C39B F10B -179.9(3) . . . . ?
F9B C38B C39B C34B 178.8(3) . . . . ?
C37B C38B C39B C34B -0.7(4) . . . . ?
C35B C34B C39B F10B 178.5(2) . . . . ?
B1B C34B C39B F10B 3.3(4) . . . . ?
C35B C34B C39B C38B -0.6(4) . . . . ?
B1B C34B C39B C38B -175.9(3) . . . . ?
C45B C40B C41B F11B -174.0(3) . . . . ?
B1B C40B C41B F11B -1.2(5) . . . . ?
C45B C40B C41B C42B 3.9(5) . . . . ?
B1B C40B C41B C42B 176.7(3) . . . . ?
F11B C41B C42B F12B -0.5(5) . . . . ?
C40B C41B C42B F12B -178.6(3) . . . . ?
F11B C41B C42B C43B 178.2(3) . . . . ?
C40B C41B C42B C43B 0.2(5) . . . . ?
F12B C42B C43B F13B -2.7(5) . . . . ?
C41B C42B C43B F13B 178.6(3) . . . . ?
F12B C42B C43B C44B 175.3(3) . . . . ?
C41B C42B C43B C44B -3.4(5) . . . . ?
Cs1A F14B C44B C43B 89.0(4) . . . . ?
Cs1C F14B C44B C43B 80.2(5) . . . . ?
Cs1A F14B C44B C45B -90.3(4) . . . . ?
Cs1C F14B C44B C45B -99.1(4) . . . . ?
F13B C43B C44B F14B 1.0(5) . . . . ?
C42B C43B C44B F14B -177.1(3) . . . . ?
F13B C43B C44B C45B -179.7(3) . . . . ?
C42B C43B C44B C45B 2.2(5) . . . . ?
F14B C44B C45B F15B 4.8(5) . . . . ?
C43B C44B C45B F15B -174.5(3) . . . . ?
F14B C44B C45B C40B -178.4(3) . . . . ?
C43B C44B C45B C40B 2.3(5) . . . . ?
C41B C40B C45B F15B 171.6(3) . . . . ?
B1B C40B C45B F15B -1.9(4) . . . . ?
C41B C40B C45B C44B -5.2(5) . . . . ?
B1B C40B C45B C44B -178.6(3) . . . . ?
C3B C2B B1B C28B 90.4(3) . . . . ?
N1B C2B B1B C28B -87.1(4) . . . . ?
C3B C2B B1B C34B -28.1(3) . . . . ?
N1B C2B B1B C34B 154.3(3) . . . . ?
C3B C2B B1B C40B -149.5(3) . . . . ?
N1B C2B B1B C40B 33.0(4) . . . . ?
C29B C28B B1B C2B -8.8(4) . . . . ?
C33B C28B B1B C2B 172.9(2) . . . . ?
C29B C28B B1B C34B 105.8(3) . . . . ?
C33B C28B B1B C34B -72.6(3) . . . . ?
C29B C28B B1B C40B -134.5(3) . . . . ?
C33B C28B B1B C40B 47.2(3) . . . . ?
C39B C34B B1B C2B 114.7(3) . . . . ?
C35B C34B B1B C2B -60.2(3) . . . . ?
C39B C34B B1B C28B -5.9(4) . . . . ?
C35B C34B B1B C28B 179.2(2) . . . . ?
C39B C34B B1B C40B -121.5(3) . . . . ?
C35B C34B B1B C40B 63.5(3) . . . . ?
C45B C40B B1B C2B -70.9(3) . . . . ?
C41B C40B B1B C2B 116.8(3) . . . . ?
C45B C40B B1B C28B 53.6(3) . . . . ?
C41B C40B B1B C28B -118.8(3) . . . . ?
C45B C40B B1B C34B 172.3(3) . . . . ?
C41B C40B B1B C34B 0.0(4) . . . . ?
C32C C31C C30C F2C 177(3) . . . . ?
F3C C31C C30C F2C -2(4) . . . . ?
C32C C31C C30C C29C 0(4) . . . . ?
F3C C31C C30C C29C -180(2) . . . . ?
C2 B1 C28C C33C 176(2) . . . . ?
C40 B1 C28C C33C 51(3) . . . . ?
C34 B1 C28C C33C -66(3) . . . . ?
C2 B1 C28C C29C 0(3) . . . . ?
C40 B1 C28C C29C -126(2) . . . . ?
C34 B1 C28C C29C 118(2) . . . . ?
C29C C28C C33C F5C 179(3) . . . . ?
B1 C28C C33C F5C 3(4) . . . . ?
C29C C28C C33C C32C -2(5) . . . . ?
B1 C28C C33C C32C -178(2) . . . . ?
C30C C31C C32C F4C 177(3) . . . . ?
F3C C31C C32C F4C -3(4) . . . . ?
C30C C31C C32C C33C 0(5) . . . . ?
F3C C31C C32C C33C 180(2) . . . . ?
C28C C33C C32C C31C 1(4) . . . . ?
F5C C33C C32C C31C -180(3) . . . . ?
C28C C33C C32C F4C -176(3) . . . . ?
F5C C33C C32C F4C 3(4) . . . . ?
C33C C28C C29C F1C 179(3) . . . . ?
B1 C28C C29C F1C -5(5) . . . . ?
C33C C28C C29C C30C 2(5) . . . . ?
B1 C28C C29C C30C 178(2) . . . . ?
F2C C30C C29C F1C 4(4) . . . . ?
C31C C30C C29C F1C -178(3) . . . . ?
F2C C30C C29C C28C -179(3) . . . . ?
C31C C30C C29C C28C -1(4) . . . . ?

loop_
_exptl_oxdiff_crystal_face_indexfrac_h
_exptl_oxdiff_crystal_face_indexfrac_k
_exptl_oxdiff_crystal_face_indexfrac_l
_exptl_oxdiff_crystal_face_x
_exptl_oxdiff_crystal_face_y
_exptl_oxdiff_crystal_face_z
8.6314 -32.6104 -35.1762 -0.9426 0.3338 -0.0089
-1.0906 49.1005 -15.0986 0.5034 -0.1792 -0.8453
11.8001 -27.5687 -23.9873 -0.9996 0.0262 -0.0089
-12.2777 5.9483 40.1912 0.8703 -0.0223 0.4921
-8.1813 39.0018 -16.9810 0.7491 0.2212 -0.6245
-14.1938 -12.9642 19.3729 0.6737 0.4636 0.5755
14.9751 -2.9920 -3.4142 -0.8085 -0.5559 -0.1931
12.1223 16.8615 23.9926 -0.3295 -0.9308 -0.1583
4.0440 37.0885 -40.2435 0.0012 0.0090 -1.0000
-2.0528 11.6774 59.5743 0.4990 -0.7270 0.4717
-3.1605 -49.7948 2.8497 -0.3504 0.5086 0.7865
-2.4825 -49.2044 -10.9967 -0.4418 0.6419 0.6267
0.3046 36.8823 41.7964 0.5634 -0.8196 -0.1043
-9.8737 -15.9723 46.3715 0.5455 -0.0152 0.8380
-14.4113 10.7234 -4.7270 0.8241 0.5663 -0.0091
9.2497 -30.3014 27.0467 -0.6659 -0.4584 0.5886
14.4113 -10.7234 4.7270 -0.8241 -0.5663 0.0091
-13.8675 -19.5654 4.8868 0.5215 0.6787 0.5171
-12.1765 -28.1229 17.7166 0.4040 0.5251 0.7490
13.6653 0.0371 18.7925 -0.6088 -0.7933 0.0091
-8.3079 -42.2719 8.5257 0.0164 0.5919 0.8059
8.0615 17.9214 42.8001 -0.0261 -0.9969 0.0741
-0.0002 1.0003 -2.0001 0.0014 0.0158 -0.0349
9.3744 15.9733 39.0615 -0.1304 -0.9904 0.0460
3.6744 -14.4618 54.6132 -0.0899 -0.6890 0.7191
10.4151 29.3864 21.3219 -0.1231 -0.9314 -0.3427
0.9995 -1.9996 -2.0002 -0.0810 -0.0009 -0.0052
-3.5568 46.5540 -18.3935 0.5869 -0.0162 -0.8095
-5.0832 -17.7344 55.5646 0.3253 -0.3099 0.8934
-5.0082 3.9771 59.5107 0.5680 -0.5399 0.6212
-3.5736 30.1647 48.5346 0.7206 -0.6840 0.1133
-0.6342 48.6447 18.2322 0.6274 -0.5948 -0.5026
